data_7102813
loop_
_publ_author_name
'Inomata, Tomohiko'
'Shinozaki, Kazuma'
'Hayashi, Yuya'
'Arii, Hidekazu'
'Funahashi, Yasuhiro'
'Ozawa, Tomohiro'
'Masuda, Hideki'

_publ_section_title
;
 Self-assembled monolayer electrode of a diiron complex with a
 phenoxo-based dinucleating ligand: observation of molecular oxygen
 adsorption/desorption in aqueous media
;
_journal_coden_ASTM CHCOFS
_journal_issue 3
_journal_name_full
;
 Chemical Communications (Cambridge, United Kingdom)
;
_journal_page_first 392
_journal_page_last 394
_journal_paper_doi 10.1039/b711802c
_journal_year 2008
_chemical_formula_moiety 'C67 H79 F3 Fe2 N11 O12 S '
_chemical_formula_sum 'C67 H79 F3 Fe2 N11 O12 S'
_chemical_formula_weight 1431.18
_space_group_IT_number 14
_symmetry_cell_setting monoclinic
_symmetry_Int_Tables_number 14
_symmetry_space_group_name_Hall '-P 2yn'
_symmetry_space_group_name_H-M 'P 1 21/n 1'
_cell_angle_alpha 90.0000
_cell_angle_beta 112.3180(18)
_cell_angle_gamma 90.0000
_cell_formula_units_Z 4
_cell_length_a 23.2374(10)
_cell_length_b 13.1694(4)
_cell_length_c 25.4634(10)
_cell_measurement_reflns_used 18728
_cell_measurement_temperature 173.1
_cell_measurement_theta_max 27.5
_cell_measurement_theta_min 3.0
_cell_volume 7208.7(5)
_computing_cell_refinement CrystalClear
_computing_data_collection CrystalClear
_computing_data_reduction CrystalStructure
_computing_publication_material 'CrystalStructure 3.8'
_computing_structure_refinement SHELXL
_computing_structure_solution SIR92
_diffrn_detector_area_resol_mean 7.31
_diffrn_measured_fraction_theta_full 0.991
_diffrn_measured_fraction_theta_max 0.991
_diffrn_measurement_device_type 'Rigaku Mercury'
_diffrn_measurement_method \w
_diffrn_radiation_type 'Mo K\a'
_diffrn_radiation_wavelength 0.71070
_diffrn_reflns_av_R_equivalents 0.033
_diffrn_reflns_limit_h_max 27
_diffrn_reflns_limit_h_min -29
_diffrn_reflns_limit_k_max 17
_diffrn_reflns_limit_k_min -12
_diffrn_reflns_limit_l_max 33
_diffrn_reflns_limit_l_min -33
_diffrn_reflns_number 56166
_diffrn_reflns_theta_full 27.48
_diffrn_reflns_theta_max 27.48
_exptl_absorpt_coefficient_mu 0.504
_exptl_absorpt_correction_T_max 0.817
_exptl_absorpt_correction_T_min 0.756
_exptl_absorpt_correction_type multi-scan
_exptl_absorpt_process_details 'Jacobson, R. (1998) Private communication'
_exptl_crystal_colour yellow
_exptl_crystal_density_diffrn 1.319
_exptl_crystal_density_method 'not measured'
_exptl_crystal_description prism
_exptl_crystal_F_000 2996.00
_exptl_crystal_size_max 0.40
_exptl_crystal_size_mid 0.40
_exptl_crystal_size_min 0.40
_refine_diff_density_max 1.56
_refine_diff_density_min -0.88
_refine_ls_extinction_method none
_refine_ls_goodness_of_fit_ref 1.074
_refine_ls_hydrogen_treatment refall
_refine_ls_number_parameters 893
_refine_ls_number_reflns 16383
_refine_ls_R_factor_gt 0.0670
_refine_ls_shift/su_max 0.0910
_refine_ls_structure_factor_coef Fsqd
_refine_ls_weighting_details 'w = 1/[\s^2^(Fo^2^)+(0.1082P)^2^+7.6767P] where P=(Fo^2^+2Fc^2^)/3'
_refine_ls_weighting_scheme calc
_refine_ls_wR_factor_ref 0.1996
_reflns_number_gt 13587
_reflns_number_total 16383
_reflns_threshold_expression F^2^>2.0\s(F^2^)
_cod_data_source_file b711802c.txt
_cod_data_source_block '__Fe2tppapOBz2OTfn2'
_cod_original_formula_sum 'C67 H79 F3 Fe2 N11 O12 S '
_cod_database_code 7102813

loop_
_symmetry_equiv_pos_site_id
_symmetry_equiv_pos_as_xyz
1 +X,+Y,+Z
2 1/2-X,1/2+Y,1/2-Z
3 -X,-Y,-Z
4 1/2+X,1/2-Y,1/2+Z

loop_
_atom_site_label
_atom_site_type_symbol
_atom_site_fract_x
_atom_site_fract_y
_atom_site_fract_z
_atom_site_U_iso_or_equiv
_atom_site_adp_type
_atom_site_occupancy
_atom_site_symmetry_multiplicity
_atom_site_calc_flag
_atom_site_refinement_flags
_atom_site_disorder_assembly
_atom_site_disorder_group
Fe(1) Fe 0.974186(18) 0.43183(3) 0.734748(16) 0.02338(11) Uani 1.00 1 d . . .
Fe(2) Fe 0.946030(19) 0.17659(3) 0.752059(16) 0.02391(12) Uani 1.00 1 d . . .
S(1) S 0.68150(5) 0.56437(8) 0.48504(4) 0.0490(2) Uani 1.00 1 d . . .
F(1) F 0.70302(16) 0.5341(3) 0.39312(12) 0.1087(13) Uani 1.00 1 d . . .
F(2) F 0.77861(14) 0.4960(3) 0.46946(15) 0.1009(12) Uani 1.00 1 d . . .
F(3) F 0.7599(2) 0.6494(3) 0.44927(18) 0.1333(17) Uani 1.00 1 d . . .
O(1) O 0.94807(10) 0.32287(14) 0.77601(8) 0.0262(4) Uani 1.00 1 d . . .
O(2) O 0.92147(10) 0.34777(16) 0.65668(9) 0.0316(4) Uani 1.00 1 d . . .
O(3) O 0.90171(10) 0.18364(15) 0.66428(8) 0.0286(4) Uani 1.00 1 d . . .
O(4) O 1.05328(10) 0.37146(18) 0.72527(9) 0.0344(4) Uani 1.00 1 d . . .
O(5) O 1.03024(10) 0.20939(17) 0.73680(10) 0.0347(4) Uani 1.00 1 d . . .
O(6) O 1.1677(2) 0.4309(3) 0.94732(14) 0.0980(15) Uani 1.00 1 d . . .
O(7) O 1.09353(16) 0.7210(3) 0.65159(15) 0.0820(11) Uani 1.00 1 d . . .
O(8) O 0.68461(11) 0.1837(2) 0.67512(10) 0.0428(5) Uani 1.00 1 d . . .
O(9) O 0.85135(13) -0.19269(18) 0.65573(11) 0.0494(6) Uani 1.00 1 d . . .
O(10) O 0.6350(2) 0.6343(4) 0.4554(2) 0.1154(17) Uani 1.00 1 d . . .
O(11) O 0.65604(16) 0.4631(3) 0.47860(14) 0.0744(9) Uani 1.00 1 d . . .
O(12) O 0.72160(15) 0.5900(2) 0.54118(12) 0.0612(7) Uani 1.00 1 d . . .
O(13) O 0.5385(2) 0.5099(5) 0.4942(2) 0.0623(15) Uani 0.50 1 d P . .
N(1) N 0.92607(18) 0.4636(3) 0.97292(14) 0.0573(9) Uani 1.00 1 d . . .
N(2) N 0.89543(11) 0.52322(17) 0.73515(10) 0.0245(4) Uani 1.00 1 d . . .
N(3) N 0.99588(12) 0.13859(18) 0.84163(10) 0.0285(5) Uani 1.00 1 d . . .
N(4) N 1.01993(11) 0.53321(18) 0.81122(10) 0.0282(5) Uani 1.00 1 d . . .
N(5) N 1.11312(12) 0.4447(2) 0.85219(11) 0.0343(5) Uani 1.00 1 d . . .
N(6) N 0.96161(12) 0.55565(19) 0.67044(11) 0.0290(5) Uani 1.00 1 d . . .
N(7) N 1.06372(14) 0.5723(2) 0.67681(14) 0.0478(8) Uani 1.00 1 d . . .
N(8) N 0.86560(11) 0.15373(17) 0.77968(10) 0.0258(4) Uani 1.00 1 d . . .
N(9) N 0.78702(11) 0.21924(19) 0.69897(10) 0.0275(5) Uani 1.00 1 d . . .
N(10) N 0.97131(13) 0.01160(19) 0.75066(11) 0.0315(5) Uani 1.00 1 d . . .
N(11) N 0.89542(13) -0.03553(19) 0.66359(11) 0.0339(5) Uani 1.00 1 d . . .
C(1) C 0.92937(16) 0.4249(2) 0.92287(13) 0.0352(6) Uani 1.00 1 d . . .
C(2) C 0.89200(15) 0.4643(2) 0.86980(13) 0.0321(6) Uani 1.00 1 d . . .
C(3) C 0.89701(14) 0.4285(2) 0.82044(13) 0.0274(5) Uani 1.00 1 d . . .
C(4) C 0.94029(13) 0.3524(2) 0.82387(12) 0.0245(5) Uani 1.00 1 d . . .
C(5) C 0.97638(14) 0.3094(2) 0.87611(12) 0.0282(5) Uani 1.00 1 d . . .
C(6) C 0.97083(15) 0.3462(2) 0.92534(13) 0.0336(6) Uani 1.00 1 d . . .
C(7) C 0.85751(13) 0.4692(2) 0.76241(12) 0.0271(5) Uani 1.00 1 d . . .
C(8) C 1.02354(15) 0.2296(2) 0.87829(13) 0.0317(6) Uani 1.00 1 d . . .
C(9) C 0.91999(14) 0.6195(2) 0.76564(13) 0.0297(6) Uani 1.00 1 d . . .
C(10) C 0.98094(15) 0.6079(2) 0.81425(13) 0.0314(6) Uani 1.00 1 d . . .
C(11) C 0.99627(18) 0.6763(2) 0.85911(16) 0.0426(8) Uani 1.00 1 d . . .
C(12) C 1.0543(2) 0.6705(2) 0.90122(17) 0.0501(9) Uani 1.00 1 d . . .
C(13) C 1.09468(18) 0.5952(2) 0.89980(16) 0.0461(8) Uani 1.00 1 d . . .
C(14) C 1.07519(15) 0.5257(2) 0.85516(13) 0.0329(6) Uani 1.00 1 d . . .
C(15) C 1.1610(2) 0.4058(3) 0.89871(17) 0.0583(11) Uani 1.00 1 d . . .
C(16) C 1.20530(16) 0.3282(2) 0.88761(15) 0.0428(8) Uani 1.00 1 d . . .
C(17) C 1.17797(16) 0.2778(3) 0.82974(15) 0.0448(8) Uani 1.00 1 d . . .
C(18) C 1.2174(2) 0.2491(4) 0.93381(18) 0.0635(11) Uani 1.00 1 d . . .
C(19) C 1.2650(2) 0.3830(4) 0.8958(2) 0.0776(15) Uani 1.00 1 d . . .
C(20) C 0.85887(13) 0.5445(2) 0.67496(12) 0.0287(6) Uani 1.00 1 d . . .
C(21) C 0.90041(14) 0.5738(2) 0.64411(12) 0.0278(5) Uani 1.00 1 d . . .
C(22) C 0.87563(16) 0.6174(2) 0.59068(13) 0.0362(6) Uani 1.00 1 d . . .
C(23) C 0.91503(18) 0.6416(3) 0.56341(14) 0.0442(8) Uani 1.00 1 d . . .
C(24) C 0.97814(18) 0.6272(3) 0.59082(15) 0.0454(8) Uani 1.00 1 d . . .
C(25) C 0.99952(16) 0.5853(2) 0.64479(14) 0.0373(7) Uani 1.00 1 d . . .
C(26) C 1.10756(19) 0.6446(4) 0.67946(17) 0.0587(11) Uani 1.00 1 d . . .
C(27) C 1.1748(2) 0.6226(5) 0.7177(2) 0.088(2) Uani 1.00 1 d . . .
C(28) C 1.2045(2) 0.5747(5) 0.6783(4) 0.121(3) Uani 1.00 1 d . . .
C(29) C 1.2062(2) 0.7218(6) 0.7406(2) 0.102(2) Uani 1.00 1 d . . .
C(30) C 1.1707(8) 0.570(3) 0.7741(13) 0.172(15) Uani 0.50 1 d P . .
C(31) C 1.1862(7) 0.536(2) 0.7606(12) 0.133(11) Uani 0.50 1 d P . .
C(32) C 0.95141(16) 0.0858(2) 0.86090(13) 0.0339(6) Uani 1.00 1 d . . .
C(33) C 0.88718(15) 0.1302(2) 0.83594(12) 0.0299(6) Uani 1.00 1 d . . .
C(34) C 0.85227(16) 0.1416(2) 0.86853(13) 0.0369(7) Uani 1.00 1 d . . .
C(35) C 0.79246(17) 0.1797(2) 0.84370(14) 0.0412(8) Uani 1.00 1 d . . .
C(36) C 0.76936(16) 0.2050(2) 0.78715(14) 0.0374(7) Uani 1.00 1 d . . .
C(37) C 0.80725(14) 0.1900(2) 0.75620(12) 0.0282(5) Uani 1.00 1 d . . .
C(38) C 0.72483(14) 0.2237(2) 0.66267(13) 0.0298(6) Uani 1.00 1 d . . .
C(39) C 0.70778(14) 0.2879(2) 0.60894(13) 0.0308(6) Uani 1.00 1 d . . .
C(40) C 0.76128(15) 0.3071(2) 0.58940(14) 0.0343(6) Uani 1.00 1 d . . .
C(41) C 0.65330(16) 0.2383(2) 0.56131(15) 0.0425(7) Uani 1.00 1 d . . .
C(42) C 0.68662(17) 0.3899(2) 0.62509(16) 0.0438(8) Uani 1.00 1 d . . .
C(43) C 1.04625(16) 0.0697(2) 0.84275(13) 0.0365(7) Uani 1.00 1 d . . .
C(44) C 1.02259(16) -0.0113(2) 0.79781(14) 0.0358(6) Uani 1.00 1 d . . .
C(45) C 1.05270(18) -0.1040(2) 0.80460(16) 0.0440(8) Uani 1.00 1 d . . .
C(46) C 1.03155(19) -0.1742(2) 0.76066(17) 0.0471(8) Uani 1.00 1 d . . .
C(47) C 0.98006(18) -0.1520(2) 0.71332(15) 0.0437(8) Uani 1.00 1 d . . .
C(48) C 0.94989(16) -0.0594(2) 0.71034(13) 0.0351(6) Uani 1.00 1 d . . .
C(49) C 0.84940(16) -0.1063(2) 0.63735(13) 0.0345(6) Uani 1.00 1 d . . .
C(50) C 0.79717(17) -0.0724(2) 0.58280(15) 0.0398(7) Uani 1.00 1 d . . .
C(51) C 0.7840(3) 0.0376(3) 0.5783(2) 0.096(2) Uani 1.00 1 d . . .
C(52) C 0.8217(3) -0.0948(5) 0.5340(2) 0.0887(17) Uani 1.00 1 d . . .
C(53) C 0.7429(3) -0.1397(4) 0.5677(3) 0.119(3) Uani 1.00 1 d . . .
C(54) C 0.91370(13) 0.2596(2) 0.63834(12) 0.0260(5) Uani 1.00 1 d . . .
C(55) C 0.91829(14) 0.2397(2) 0.58233(12) 0.0301(6) Uani 1.00 1 d . . .
C(56) C 0.90488(17) 0.3162(3) 0.54220(15) 0.0424(7) Uani 1.00 1 d . . .
C(57) C 0.9097(2) 0.2983(3) 0.49040(16) 0.0575(11) Uani 1.00 1 d . . .
C(58) C 0.9297(2) 0.2064(4) 0.47905(17) 0.0608(11) Uani 1.00 1 d . . .
C(59) C 0.9450(2) 0.1293(3) 0.5194(2) 0.0636(11) Uani 1.00 1 d . . .
C(60) C 0.93854(19) 0.1457(3) 0.57069(16) 0.0460(8) Uani 1.00 1 d . . .
C(61) C 1.05468(14) 0.2755(2) 0.71666(13) 0.0331(6) Uani 1.00 1 d . . .
C(62) C 1.08828(16) 0.2387(3) 0.68027(15) 0.0453(8) Uani 1.00 1 d . . .
C(63) C 1.1047(2) 0.3058(4) 0.6462(2) 0.0719(14) Uani 1.00 1 d . . .
C(64) C 1.1345(3) 0.2695(7) 0.6117(2) 0.110(2) Uani 1.00 1 d . . .
C(65) C 1.1470(3) 0.1700(7) 0.6105(2) 0.115(3) Uani 1.00 1 d . . .
C(66) C 1.1304(2) 0.1022(6) 0.6438(2) 0.100(2) Uani 1.00 1 d . . .
C(67) C 1.1007(2) 0.1363(4) 0.6793(2) 0.0656(12) Uani 1.00 1 d . . .
C(68) C 0.7322(2) 0.5619(4) 0.44679(19) 0.0665(13) Uani 1.00 1 d . . .
C(69) C 0.5024(3) 0.6224(7) 0.4556(5) 0.085(4) Uani 0.50 1 d P . .
H(1) H 0.9055 0.5153 0.9725 0.069 Uiso 1.00 1 c R . .
H(2) H 0.9235 0.4303 1.0035 0.069 Uiso 1.00 1 c R . .
H(3) H 0.8628 0.5163 0.8675 0.038 Uiso 1.00 1 c R . .
H(4) H 0.9955 0.3174 0.9610 0.040 Uiso 1.00 1 c R . .
H(5) H 0.8351 0.4121 0.7378 0.033 Uiso 1.00 1 c R . .
H(6) H 0.8261 0.5165 0.7660 0.033 Uiso 1.00 1 c R . .
H(7) H 1.0448 0.2068 0.9181 0.038 Uiso 1.00 1 c R . .
H(8) H 1.0553 0.2602 0.8660 0.038 Uiso 1.00 1 c R . .
H(9) H 0.8892 0.6475 0.7800 0.036 Uiso 1.00 1 c R . .
H(10) H 0.9249 0.6692 0.7385 0.036 Uiso 1.00 1 c R . .
H(11) H 0.9672 0.7258 0.8606 0.051 Uiso 1.00 1 c R . .
H(12) H 1.0667 0.7185 0.9313 0.060 Uiso 1.00 1 c R . .
H(13) H 1.1351 0.5907 0.9287 0.055 Uiso 1.00 1 c R . .
H(14) H 1.1001 0.4104 0.8144 0.038 Uiso 1.00 1 c R . .
H(15) H 1.1739 0.3281 0.8002 0.054 Uiso 1.00 1 c R . .
H(16) H 1.1369 0.2499 0.8240 0.054 Uiso 1.00 1 c R . .
H(17) H 1.2055 0.2228 0.8277 0.054 Uiso 1.00 1 c R . .
H(18) H 1.2384 0.2810 0.9710 0.076 Uiso 1.00 1 c R . .
H(19) H 1.2439 0.1953 0.9286 0.076 Uiso 1.00 1 c R . .
H(20) H 1.1778 0.2200 0.9317 0.076 Uiso 1.00 1 c R . .
H(21) H 1.2958 0.3342 0.8935 0.093 Uiso 1.00 1 c R . .
H(22) H 1.2808 0.4160 0.9330 0.093 Uiso 1.00 1 c R . .
H(23) H 1.2571 0.4344 0.8660 0.093 Uiso 1.00 1 c R . .
H(24) H 0.8293 0.6004 0.6719 0.034 Uiso 1.00 1 c R . .
H(25) H 0.8345 0.4835 0.6569 0.034 Uiso 1.00 1 c R . .
H(26) H 0.8323 0.6304 0.5731 0.043 Uiso 1.00 1 c R . .
H(27) H 0.8987 0.6682 0.5259 0.053 Uiso 1.00 1 c R . .
H(28) H 1.0062 0.6453 0.5733 0.054 Uiso 1.00 1 c R . .
H(29) H 1.0749 0.5230 0.7059 0.057 Uiso 1.00 1 c R . .
H(30) H 1.1931 0.6149 0.6434 0.145 Uiso 1.00 1 c R . .
H(31) H 1.1893 0.5050 0.6688 0.145 Uiso 1.00 1 c R . .
H(32) H 1.2499 0.5739 0.6978 0.145 Uiso 1.00 1 c R . .
H(33) H 1.1992 0.7693 0.7091 0.122 Uiso 1.00 1 c R . .
H(34) H 1.2510 0.7106 0.7604 0.122 Uiso 1.00 1 c R . .
H(35) H 1.1890 0.7502 0.7670 0.122 Uiso 1.00 1 c R . .
H(36) H 0.9666 0.0897 0.9028 0.041 Uiso 1.00 1 c R . .
H(37) H 0.9495 0.0133 0.8502 0.041 Uiso 1.00 1 c R . .
H(38) H 0.8689 0.1236 0.9076 0.044 Uiso 1.00 1 c R . .
H(39) H 0.7676 0.1882 0.8656 0.049 Uiso 1.00 1 c R . .
H(40) H 0.7286 0.2321 0.7694 0.045 Uiso 1.00 1 c R . .
H(41) H 0.8138 0.2254 0.6832 0.032 Uiso 1.00 1 c R . .
H(42) H 0.7749 0.2425 0.5789 0.041 Uiso 1.00 1 c R . .
H(43) H 0.7961 0.3385 0.6203 0.041 Uiso 1.00 1 c R . .
H(44) H 0.7473 0.3526 0.5565 0.041 Uiso 1.00 1 c R . .
H(45) H 0.6660 0.1716 0.5526 0.051 Uiso 1.00 1 c R . .
H(46) H 0.6407 0.2813 0.5274 0.051 Uiso 1.00 1 c R . .
H(47) H 0.6183 0.2303 0.5734 0.051 Uiso 1.00 1 c R . .
H(48) H 0.7209 0.4200 0.6570 0.053 Uiso 1.00 1 c R . .
H(49) H 0.6510 0.3785 0.6361 0.053 Uiso 1.00 1 c R . .
H(50) H 0.6745 0.4360 0.5925 0.053 Uiso 1.00 1 c R . .
H(51) H 1.0647 0.0373 0.8806 0.044 Uiso 1.00 1 c R . .
H(52) H 1.0793 0.1094 0.8364 0.044 Uiso 1.00 1 c R . .
H(53) H 1.0871 -0.1193 0.8386 0.053 Uiso 1.00 1 c R . .
H(54) H 1.0526 -0.2371 0.7634 0.057 Uiso 1.00 1 c R . .
H(55) H 0.9650 -0.1992 0.6829 0.052 Uiso 1.00 1 c R . .
H(56) H 0.8870 0.0309 0.6523 0.038 Uiso 1.00 1 c R . .
H(57) H 0.7503 0.0522 0.5418 0.116 Uiso 1.00 1 c R . .
H(58) H 0.8215 0.0748 0.5808 0.116 Uiso 1.00 1 c R . .
H(59) H 0.7715 0.0588 0.6093 0.116 Uiso 1.00 1 c R . .
H(60) H 0.8304 -0.1675 0.5334 0.106 Uiso 1.00 1 c R . .
H(61) H 0.8598 -0.0560 0.5409 0.106 Uiso 1.00 1 c R . .
H(62) H 0.7899 -0.0749 0.4973 0.106 Uiso 1.00 1 c R . .
H(63) H 0.7562 -0.2103 0.5674 0.143 Uiso 1.00 1 c R . .
H(64) H 0.7128 -0.1216 0.5299 0.143 Uiso 1.00 1 c R . .
H(65) H 0.7236 -0.1322 0.5956 0.143 Uiso 1.00 1 c R . .
H(66) H 0.8923 0.3812 0.5502 0.051 Uiso 1.00 1 c R . .
H(67) H 0.8990 0.3504 0.4625 0.069 Uiso 1.00 1 c R . .
H(68) H 0.9331 0.1951 0.4435 0.073 Uiso 1.00 1 c R . .
H(69) H 0.9598 0.0659 0.5119 0.076 Uiso 1.00 1 c R . .
H(70) H 0.9479 0.0927 0.5980 0.055 Uiso 1.00 1 c R . .
H(71) H 1.0956 0.3761 0.6464 0.086 Uiso 1.00 1 c R . .
H(72) H 1.1461 0.3155 0.5888 0.132 Uiso 1.00 1 c R . .
H(73) H 1.1672 0.1462 0.5867 0.137 Uiso 1.00 1 c R . .
H(74) H 1.1392 0.0320 0.6427 0.120 Uiso 1.00 1 c R . .
H(75) H 1.0894 0.0898 0.7023 0.079 Uiso 1.00 1 c R . .

loop_
_atom_site_aniso_label
_atom_site_aniso_U_11
_atom_site_aniso_U_22
_atom_site_aniso_U_33
_atom_site_aniso_U_12
_atom_site_aniso_U_13
_atom_site_aniso_U_23
Fe(1) 0.0209(2) 0.0227(2) 0.0252(2) 0.00054(15) 0.00729(16) 0.00280(14)
Fe(2) 0.0267(2) 0.0211(2) 0.0216(2) 0.00212(15) 0.00648(16) 0.00153(14)
S(1) 0.0426(5) 0.0625(6) 0.0382(4) 0.0162(4) 0.0112(3) 0.0045(4)
F(1) 0.080(2) 0.207(4) 0.0431(15) -0.013(2) 0.0278(14) -0.024(2)
F(2) 0.0503(16) 0.149(3) 0.099(2) 0.0181(19) 0.0226(16) -0.047(2)
F(3) 0.180(4) 0.147(3) 0.103(2) -0.074(3) 0.086(3) -0.003(2)
O(1) 0.0324(11) 0.0220(9) 0.0253(9) 0.0024(7) 0.0121(8) 0.0013(7)
O(2) 0.0347(11) 0.0269(10) 0.0277(10) 0.0009(8) 0.0057(8) 0.0010(8)
O(3) 0.0331(11) 0.0281(10) 0.0217(9) -0.0013(8) 0.0070(8) 0.0023(7)
O(4) 0.0250(10) 0.0400(12) 0.0388(11) 0.0049(9) 0.0127(9) 0.0062(9)
O(5) 0.0284(11) 0.0359(11) 0.0412(12) 0.0069(9) 0.0147(9) 0.0019(9)
O(6) 0.114(3) 0.117(3) 0.0382(16) 0.053(2) 0.0016(18) -0.0079(18)
O(7) 0.066(2) 0.093(2) 0.068(2) -0.0342(19) 0.0039(16) 0.0316(19)
O(8) 0.0312(12) 0.0543(15) 0.0399(12) -0.0141(10) 0.0100(10) 0.0077(10)
O(9) 0.0637(17) 0.0270(11) 0.0444(13) -0.0032(11) 0.0057(12) 0.0052(10)
O(10) 0.099(3) 0.139(4) 0.102(3) 0.085(3) 0.031(2) 0.037(2)
O(11) 0.068(2) 0.090(2) 0.0534(18) -0.0267(19) 0.0102(15) -0.0068(17)
O(12) 0.0633(18) 0.077(2) 0.0447(15) -0.0094(15) 0.0220(13) -0.0186(14)
O(13) 0.057(3) 0.083(4) 0.050(3) -0.011(3) 0.024(2) -0.003(3)
N(1) 0.065(2) 0.071(2) 0.0359(16) 0.0162(18) 0.0194(15) -0.0134(15)
N(2) 0.0239(11) 0.0210(10) 0.0259(11) -0.0007(9) 0.0065(9) 0.0003(8)
N(3) 0.0296(13) 0.0236(11) 0.0258(11) 0.0033(9) 0.0032(9) 0.0034(9)
N(4) 0.0260(12) 0.0237(11) 0.0311(12) -0.0019(9) 0.0066(10) -0.0016(9)
N(5) 0.0275(13) 0.0360(13) 0.0321(13) 0.0017(10) 0.0032(10) -0.0022(10)
N(6) 0.0259(12) 0.0292(12) 0.0296(12) -0.0012(9) 0.0078(10) 0.0064(9)
N(7) 0.0282(14) 0.066(2) 0.0485(17) -0.0040(13) 0.0142(12) 0.0247(15)
N(8) 0.0298(12) 0.0217(10) 0.0245(11) -0.0036(9) 0.0086(9) 0.0025(8)
N(9) 0.0251(12) 0.0312(12) 0.0263(11) -0.0010(9) 0.0100(9) 0.0033(9)
N(10) 0.0377(14) 0.0228(11) 0.0291(12) 0.0068(10) 0.0074(10) 0.0022(9)
N(11) 0.0432(15) 0.0227(11) 0.0283(12) 0.0041(10) 0.0053(11) 0.0018(9)
C(1) 0.0403(18) 0.0372(16) 0.0300(14) -0.0036(13) 0.0154(13) -0.0060(12)
C(2) 0.0315(15) 0.0307(14) 0.0367(15) -0.0014(12) 0.0159(12) -0.0043(12)
C(3) 0.0270(14) 0.0244(13) 0.0310(14) -0.0032(10) 0.0115(11) -0.0001(10)
C(4) 0.0277(14) 0.0206(12) 0.0255(12) -0.0047(10) 0.0104(10) -0.0004(9)
C(5) 0.0287(15) 0.0233(13) 0.0282(13) -0.0029(11) 0.0058(11) 0.0002(10)
C(6) 0.0376(17) 0.0323(15) 0.0269(14) -0.0012(12) 0.0078(12) -0.0008(11)
C(7) 0.0231(14) 0.0265(13) 0.0325(14) 0.0006(11) 0.0113(11) 0.0022(11)
C(8) 0.0310(15) 0.0287(14) 0.0277(13) 0.0014(12) 0.0025(11) -0.0014(11)
C(9) 0.0303(15) 0.0221(13) 0.0336(14) 0.0012(11) 0.0085(12) -0.0019(11)
C(10) 0.0341(16) 0.0236(13) 0.0345(15) -0.0039(11) 0.0107(12) -0.0005(11)
C(11) 0.049(2) 0.0304(16) 0.0447(18) 0.0002(14) 0.0130(16) -0.0106(13)
C(12) 0.057(2) 0.0391(19) 0.0444(19) -0.0061(16) 0.0076(17) -0.0198(15)
C(13) 0.043(2) 0.0463(19) 0.0388(17) -0.0044(16) 0.0034(15) -0.0096(15)
C(14) 0.0321(16) 0.0319(15) 0.0323(14) -0.0019(12) 0.0096(12) 0.0004(12)
C(15) 0.053(2) 0.065(2) 0.0364(19) 0.018(2) -0.0061(16) -0.0072(17)
C(16) 0.0293(17) 0.0461(19) 0.0411(18) 0.0079(14) 0.0002(14) 0.0006(14)
C(17) 0.0310(17) 0.056(2) 0.0432(18) 0.0125(15) 0.0088(14) -0.0020(16)
C(18) 0.060(2) 0.076(3) 0.046(2) 0.011(2) 0.0110(19) 0.008(2)
C(19) 0.044(2) 0.098(4) 0.068(3) -0.017(2) -0.005(2) 0.015(2)
C(20) 0.0233(14) 0.0274(13) 0.0307(14) 0.0033(11) 0.0051(11) 0.0039(11)
C(21) 0.0298(15) 0.0231(13) 0.0281(13) 0.0026(11) 0.0084(11) 0.0040(10)
C(22) 0.0354(17) 0.0361(16) 0.0325(15) 0.0065(13) 0.0077(13) 0.0075(12)
C(23) 0.047(2) 0.053(2) 0.0300(15) 0.0059(16) 0.0118(14) 0.0155(14)
C(24) 0.044(2) 0.057(2) 0.0364(17) -0.0030(17) 0.0166(15) 0.0130(15)
C(25) 0.0334(17) 0.0400(17) 0.0379(16) -0.0018(13) 0.0129(13) 0.0089(13)
C(26) 0.043(2) 0.088(3) 0.044(2) -0.017(2) 0.0152(17) 0.019(2)
C(27) 0.035(2) 0.133(5) 0.085(3) -0.025(2) 0.011(2) 0.050(3)
C(28) 0.054(3) 0.090(4) 0.221(9) -0.012(3) 0.054(4) 0.014(5)
C(29) 0.054(3) 0.186(7) 0.059(3) -0.043(3) 0.015(2) -0.001(3)
C(30) 0.018(9) 0.34(3) 0.127(18) 0.001(12) -0.006(8) 0.15(2)
C(31) 0.011(6) 0.23(2) 0.135(15) -0.015(8) 0.007(6) 0.143(17)
C(32) 0.0460(18) 0.0272(14) 0.0231(13) 0.0011(13) 0.0071(12) 0.0080(10)
C(33) 0.0374(16) 0.0238(13) 0.0263(13) -0.0081(11) 0.0095(12) 0.0017(10)
C(34) 0.0442(19) 0.0402(17) 0.0266(14) -0.0153(14) 0.0137(13) 0.0002(12)
C(35) 0.0434(19) 0.053(2) 0.0343(16) -0.0194(16) 0.0226(15) -0.0089(14)
C(36) 0.0299(16) 0.0500(19) 0.0337(15) -0.0081(14) 0.0137(13) -0.0066(14)
C(37) 0.0307(15) 0.0270(13) 0.0258(13) -0.0074(11) 0.0093(11) -0.0019(10)
C(38) 0.0299(15) 0.0267(13) 0.0308(14) -0.0037(11) 0.0091(12) 0.0004(11)
C(39) 0.0269(15) 0.0308(14) 0.0299(14) 0.0007(12) 0.0052(11) 0.0030(11)
C(40) 0.0325(16) 0.0350(16) 0.0321(15) 0.0006(12) 0.0087(12) 0.0057(12)
C(41) 0.0320(17) 0.048(2) 0.0387(17) -0.0042(14) 0.0038(14) 0.0013(14)
C(42) 0.0416(19) 0.0391(18) 0.0488(19) 0.0109(15) 0.0151(15) 0.0044(15)
C(43) 0.0369(17) 0.0324(16) 0.0295(14) 0.0104(13) 0.0004(12) 0.0001(12)
C(44) 0.0384(17) 0.0293(15) 0.0330(15) 0.0071(13) 0.0060(13) 0.0003(12)
C(45) 0.0425(19) 0.0367(17) 0.0450(19) 0.0106(15) 0.0079(15) 0.0060(14)
C(46) 0.050(2) 0.0318(17) 0.053(2) 0.0129(15) 0.0126(17) -0.0019(14)
C(47) 0.055(2) 0.0294(16) 0.0404(17) 0.0080(15) 0.0108(16) -0.0039(13)
C(48) 0.0421(18) 0.0284(15) 0.0296(14) 0.0032(12) 0.0079(13) 0.0006(11)
C(49) 0.0469(19) 0.0250(14) 0.0293(14) 0.0021(13) 0.0116(13) -0.0021(11)
C(50) 0.0440(19) 0.0267(15) 0.0379(16) -0.0002(13) 0.0033(14) 0.0011(12)
C(51) 0.103(4) 0.043(2) 0.077(3) 0.000(2) -0.040(3) 0.006(2)
C(52) 0.118(4) 0.091(4) 0.051(2) 0.022(3) 0.025(3) 0.010(2)
C(53) 0.111(5) 0.064(3) 0.106(4) -0.037(3) -0.046(3) 0.024(3)
C(54) 0.0202(13) 0.0299(14) 0.0240(12) 0.0031(10) 0.0040(10) 0.0024(10)
C(55) 0.0286(15) 0.0376(15) 0.0249(13) -0.0056(12) 0.0109(11) -0.0010(11)
C(56) 0.0420(19) 0.052(2) 0.0331(16) -0.0015(15) 0.0140(14) 0.0086(14)
C(57) 0.058(2) 0.084(3) 0.0345(18) -0.009(2) 0.0223(17) 0.0136(19)
C(58) 0.065(2) 0.091(3) 0.0382(19) -0.020(2) 0.0324(19) -0.013(2)
C(59) 0.085(3) 0.063(2) 0.059(2) -0.005(2) 0.047(2) -0.014(2)
C(60) 0.057(2) 0.0443(19) 0.0449(19) 0.0006(17) 0.0289(17) -0.0027(15)
C(61) 0.0206(14) 0.0478(18) 0.0276(13) 0.0069(12) 0.0053(11) -0.0008(12)
C(62) 0.0283(17) 0.072(2) 0.0357(16) 0.0086(16) 0.0126(13) -0.0066(16)
C(63) 0.068(3) 0.109(4) 0.054(2) 0.011(2) 0.040(2) 0.008(2)
C(64) 0.101(4) 0.188(8) 0.071(3) 0.023(5) 0.065(3) 0.012(4)
C(65) 0.090(4) 0.198(9) 0.074(3) 0.034(5) 0.051(3) -0.027(4)
C(66) 0.070(3) 0.143(6) 0.088(4) 0.037(3) 0.030(3) -0.048(4)
C(67) 0.048(2) 0.086(3) 0.063(2) 0.018(2) 0.021(2) -0.022(2)
C(68) 0.058(2) 0.099(3) 0.046(2) -0.009(2) 0.023(2) -0.009(2)
C(69) 0.026(3) 0.061(5) 0.169(11) -0.014(3) 0.038(5) -0.067(6)

loop_
_atom_type_symbol
_atom_type_description
_atom_type_scat_dispersion_real
_atom_type_scat_dispersion_imag
_atom_type_scat_source
C C 0.003 0.002
;
International Tables for Crystallography
(1992, Vol. C, Tables 4.2.6.8 and 6.1.1.4)
;
H H 0.000 0.000
;
International Tables for Crystallography
(1992, Vol. C, Table 6.1.1.4)
;
F F 0.017 0.010
;
International Tables for Crystallography
(1992, Vol. C, Tables 4.2.6.8 and 6.1.1.4)
;
Fe Fe 0.346 0.844
;
International Tables for Crystallography
(1992, Vol. C, Tables 4.2.6.8 and 6.1.1.4)
;
N N 0.006 0.003
;
International Tables for Crystallography
(1992, Vol. C, Tables 4.2.6.8 and 6.1.1.4)
;
O O 0.011 0.006
;
International Tables for Crystallography
(1992, Vol. C, Tables 4.2.6.8 and 6.1.1.4)
;
S S 0.125 0.123
;
International Tables for Crystallography
(1992, Vol. C, Tables 4.2.6.8 and 6.1.1.4)
;

loop_
_geom_angle_atom_site_label_1
_geom_angle_atom_site_label_2
_geom_angle_atom_site_label_3
_geom_angle
_geom_angle_publ_flag
_geom_angle_site_symmetry_1
_geom_angle_site_symmetry_2
_geom_angle_site_symmetry_3
O(1) Fe(1) O(2) 86.43(8) yes . . .
O(1) Fe(1) O(4) 103.99(9) yes . . .
O(1) Fe(1) N(2) 88.35(9) yes . . .
O(1) Fe(1) N(4) 96.20(8) yes . . .
O(1) Fe(1) N(6) 156.79(8) yes . . .
O(2) Fe(1) O(4) 85.23(8) yes . . .
O(2) Fe(1) N(2) 95.81(8) yes . . .
O(2) Fe(1) N(4) 173.19(8) yes . . .
O(2) Fe(1) N(6) 80.39(8) yes . . .
O(4) Fe(1) N(2) 167.66(9) yes . . .
O(4) Fe(1) N(4) 100.17(8) yes . . .
O(4) Fe(1) N(6) 93.91(10) yes . . .
N(2) Fe(1) N(4) 78.03(8) yes . . .
N(2) Fe(1) N(6) 74.20(10) yes . . .
N(4) Fe(1) N(6) 95.01(8) yes . . .
O(1) Fe(2) O(3) 103.17(7) yes . . .
O(1) Fe(2) O(5) 86.84(9) yes . . .
O(1) Fe(2) N(3) 87.76(8) yes . . .
O(1) Fe(2) N(8) 87.72(9) yes . . .
O(1) Fe(2) N(10) 161.70(7) yes . . .
O(3) Fe(2) O(5) 84.90(9) yes . . .
O(3) Fe(2) N(3) 168.97(8) yes . . .
O(3) Fe(2) N(8) 102.16(8) yes . . .
O(3) Fe(2) N(10) 92.97(8) yes . . .
O(5) Fe(2) N(3) 94.33(9) yes . . .
O(5) Fe(2) N(8) 171.93(8) yes . . .
O(5) Fe(2) N(10) 86.05(10) yes . . .
N(3) Fe(2) N(8) 79.49(9) yes . . .
N(3) Fe(2) N(10) 76.00(9) yes . . .
N(8) Fe(2) N(10) 97.36(10) yes . . .
O(10) S(1) O(11) 110.3(2) yes . . .
O(10) S(1) O(12) 117.5(2) yes . . .
O(10) S(1) C(68) 104.5(2) yes . . .
O(11) S(1) O(12) 114.75(19) yes . . .
O(11) S(1) C(68) 104.3(2) yes . . .
O(12) S(1) C(68) 103.7(2) yes . . .
Fe(1) O(1) Fe(2) 120.18(11) yes . . .
Fe(1) O(1) C(4) 115.89(16) yes . . .
Fe(2) O(1) C(4) 123.39(17) yes . . .
Fe(1) O(2) C(54) 139.88(17) yes . . .
Fe(2) O(3) C(54) 118.13(16) yes . . .
Fe(1) O(4) C(61) 118.2(2) yes . . .
Fe(2) O(5) C(61) 142.2(2) yes . . .
Fe(1) N(2) C(7) 112.41(16) yes . . .
Fe(1) N(2) C(9) 108.40(17) yes . . .
Fe(1) N(2) C(20) 104.63(19) yes . . .
C(7) N(2) C(9) 110.0(2) yes . . .
C(7) N(2) C(20) 111.5(2) yes . . .
C(9) N(2) C(20) 109.8(2) yes . . .
Fe(2) N(3) C(8) 113.38(17) yes . . .
Fe(2) N(3) C(32) 107.10(16) yes . . .
Fe(2) N(3) C(43) 105.27(19) yes . . .
C(8) N(3) C(32) 110.9(2) yes . . .
C(8) N(3) C(43) 109.2(2) yes . . .
C(32) N(3) C(43) 110.8(2) yes . . .
Fe(1) N(4) C(10) 111.72(16) yes . . .
Fe(1) N(4) C(14) 131.1(2) yes . . .
C(10) N(4) C(14) 116.8(2) yes . . .
C(14) N(5) C(15) 123.7(3) yes . . .
Fe(1) N(6) C(21) 108.2(2) yes . . .
Fe(1) N(6) C(25) 129.7(2) yes . . .
C(21) N(6) C(25) 118.2(2) yes . . .
C(25) N(7) C(26) 122.9(3) yes . . .
Fe(2) N(8) C(33) 109.94(19) yes . . .
Fe(2) N(8) C(37) 129.0(2) yes . . .
C(33) N(8) C(37) 117.1(3) yes . . .
C(37) N(9) C(38) 123.7(2) yes . . .
Fe(2) N(10) C(44) 110.17(19) yes . . .
Fe(2) N(10) C(48) 131.49(19) yes . . .
C(44) N(10) C(48) 117.8(2) yes . . .
C(48) N(11) C(49) 122.7(2) yes . . .
N(1) C(1) C(2) 121.0(3) yes . . .
N(1) C(1) C(6) 120.2(2) yes . . .
C(2) C(1) C(6) 118.8(3) yes . . .
C(1) C(2) C(3) 120.9(3) yes . . .
C(2) C(3) C(4) 119.5(2) yes . . .
C(2) C(3) C(7) 122.4(2) yes . . .
C(4) C(3) C(7) 118.1(2) yes . . .
O(1) C(4) C(3) 119.2(2) yes . . .
O(1) C(4) C(5) 120.3(2) yes . . .
C(3) C(4) C(5) 120.5(3) yes . . .
C(4) C(5) C(6) 119.3(2) yes . . .
C(4) C(5) C(8) 119.0(2) yes . . .
C(6) C(5) C(8) 121.6(2) yes . . .
C(1) C(6) C(5) 120.9(2) yes . . .
N(2) C(7) C(3) 112.2(2) yes . . .
N(3) C(8) C(5) 113.6(2) yes . . .
N(2) C(9) C(10) 113.7(2) yes . . .
N(4) C(10) C(9) 118.0(2) yes . . .
N(4) C(10) C(11) 123.1(2) yes . . .
C(9) C(10) C(11) 118.8(2) yes . . .
C(10) C(11) C(12) 118.5(3) yes . . .
C(11) C(12) C(13) 119.9(3) yes . . .
C(12) C(13) C(14) 118.8(3) yes . . .
N(4) C(14) N(5) 115.5(2) yes . . .
N(4) C(14) C(13) 122.7(3) yes . . .
N(5) C(14) C(13) 121.8(2) yes . . .
O(6) C(15) N(5) 121.1(4) yes . . .
O(6) C(15) C(16) 121.3(3) yes . . .
N(5) C(15) C(16) 117.6(3) yes . . .
C(15) C(16) C(17) 113.8(2) yes . . .
C(15) C(16) C(18) 104.6(3) yes . . .
C(15) C(16) C(19) 107.4(3) yes . . .
C(17) C(16) C(18) 109.8(3) yes . . .
C(17) C(16) C(19) 111.5(3) yes . . .
C(18) C(16) C(19) 109.4(3) yes . . .
N(2) C(20) C(21) 111.2(2) yes . . .
N(6) C(21) C(20) 117.4(2) yes . . .
N(6) C(21) C(22) 122.0(3) yes . . .
C(20) C(21) C(22) 120.6(2) yes . . .
C(21) C(22) C(23) 118.8(3) yes . . .
C(22) C(23) C(24) 119.7(3) yes . . .
C(23) C(24) C(25) 118.0(4) yes . . .
N(6) C(25) N(7) 115.4(2) yes . . .
N(6) C(25) C(24) 123.0(3) yes . . .
N(7) C(25) C(24) 121.5(3) yes . . .
O(7) C(26) N(7) 121.3(3) yes . . .
O(7) C(26) C(27) 121.3(4) yes . . .
N(7) C(26) C(27) 117.4(4) yes . . .
C(26) C(27) C(28) 105.3(4) yes . . .
C(26) C(27) C(29) 108.1(5) yes . . .
C(26) C(27) C(30) 104.8(7) yes . . .
C(26) C(27) C(31) 117.2(7) yes . . .
C(28) C(27) C(29) 109.5(5) yes . . .
C(28) C(27) C(30) 126.1(14) yes . . .
C(28) C(27) C(31) 99.2(12) yes . . .
C(29) C(27) C(30) 102.1(13) yes . . .
C(29) C(27) C(31) 116.4(10) yes . . .
C(30) C(27) C(31) 26.8(17) yes . . .
C(27) C(30) C(31) 69(3) yes . . .
C(27) C(31) C(30) 84(3) yes . . .
N(3) C(32) C(33) 112.7(2) yes . . .
N(8) C(33) C(32) 116.3(3) yes . . .
N(8) C(33) C(34) 123.1(2) yes . . .
C(32) C(33) C(34) 120.5(2) yes . . .
C(33) C(34) C(35) 119.0(2) yes . . .
C(34) C(35) C(36) 119.5(3) yes . . .
C(35) C(36) C(37) 118.5(3) yes . . .
N(8) C(37) N(9) 116.3(3) yes . . .
N(8) C(37) C(36) 122.9(2) yes . . .
N(9) C(37) C(36) 120.7(2) yes . . .
O(8) C(38) N(9) 121.1(2) yes . . .
O(8) C(38) C(39) 120.7(2) yes . . .
N(9) C(38) C(39) 118.0(2) yes . . .
C(38) C(39) C(40) 114.7(2) yes . . .
C(38) C(39) C(41) 109.2(2) yes . . .
C(38) C(39) C(42) 104.2(2) yes . . .
C(40) C(39) C(41) 110.1(2) yes . . .
C(40) C(39) C(42) 109.0(2) yes . . .
C(41) C(39) C(42) 109.4(2) yes . . .
N(3) C(43) C(44) 111.3(2) yes . . .
N(10) C(44) C(43) 117.1(2) yes . . .
N(10) C(44) C(45) 122.4(2) yes . . .
C(43) C(44) C(45) 120.5(2) yes . . .
C(44) C(45) C(46) 118.6(3) yes . . .
C(45) C(46) C(47) 119.4(3) yes . . .
C(46) C(47) C(48) 119.2(3) yes . . .
N(10) C(48) N(11) 116.6(2) yes . . .
N(10) C(48) C(47) 122.5(2) yes . . .
N(11) C(48) C(47) 120.9(2) yes . . .
O(9) C(49) N(11) 122.1(2) yes . . .
O(9) C(49) C(50) 121.5(2) yes . . .
N(11) C(49) C(50) 116.4(2) yes . . .
C(49) C(50) C(51) 115.4(3) yes . . .
C(49) C(50) C(52) 105.2(3) yes . . .
C(49) C(50) C(53) 111.7(3) yes . . .
C(51) C(50) C(52) 104.4(4) yes . . .
C(51) C(50) C(53) 116.1(4) yes . . .
C(52) C(50) C(53) 102.2(4) yes . . .
O(2) C(54) O(3) 124.4(3) yes . . .
O(2) C(54) C(55) 118.2(2) yes . . .
O(3) C(54) C(55) 117.5(2) yes . . .
C(54) C(55) C(56) 119.9(3) yes . . .
C(54) C(55) C(60) 120.7(2) yes . . .
C(56) C(55) C(60) 119.3(3) yes . . .
C(55) C(56) C(57) 120.1(3) yes . . .
C(56) C(57) C(58) 120.6(4) yes . . .
C(57) C(58) C(59) 120.2(4) yes . . .
C(58) C(59) C(60) 119.6(4) yes . . .
C(55) C(60) C(59) 120.2(3) yes . . .
O(4) C(61) O(5) 124.7(3) yes . . .
O(4) C(61) C(62) 118.4(3) yes . . .
O(5) C(61) C(62) 116.9(3) yes . . .
C(61) C(62) C(63) 120.7(4) yes . . .
C(61) C(62) C(67) 119.1(4) yes . . .
C(63) C(62) C(67) 120.1(4) yes . . .
C(62) C(63) C(64) 119.7(6) yes . . .
C(63) C(64) C(65) 120.8(7) yes . . .
C(64) C(65) C(66) 120.1(8) yes . . .
C(65) C(66) C(67) 120.6(7) yes . . .
C(62) C(67) C(66) 118.7(5) yes . . .
S(1) C(68) F(1) 112.4(3) yes . . .
S(1) C(68) F(2) 111.5(3) yes . . .
S(1) C(68) F(3) 111.7(4) yes . . .
F(1) C(68) F(2) 106.2(4) yes . . .
F(1) C(68) F(3) 110.1(4) yes . . .
F(2) C(68) F(3) 104.5(4) yes . . .
C(1) N(1) H(1) 121.1 no . . .
C(1) N(1) H(2) 130.0 no . . .
H(1) N(1) H(2) 100.4 no . . .
C(14) N(5) H(14) 115.4 no . . .
C(15) N(5) H(14) 120.6 no . . .
C(25) N(7) H(29) 116.8 no . . .
C(26) N(7) H(29) 117.4 no . . .
C(37) N(9) H(41) 119.5 no . . .
C(38) N(9) H(41) 116.0 no . . .
C(48) N(11) H(56) 119.6 no . . .
C(49) N(11) H(56) 117.2 no . . .
C(1) C(2) H(3) 119.6 no . . .
C(3) C(2) H(3) 119.6 no . . .
C(1) C(6) H(4) 119.6 no . . .
C(5) C(6) H(4) 119.6 no . . .
N(2) C(7) H(5) 109.2 no . . .
N(2) C(7) H(6) 109.2 no . . .
C(3) C(7) H(5) 109.2 no . . .
C(3) C(7) H(6) 109.2 no . . .
H(5) C(7) H(6) 107.9 no . . .
N(3) C(8) H(7) 108.8 no . . .
N(3) C(8) H(8) 108.8 no . . .
C(5) C(8) H(7) 108.8 no . . .
C(5) C(8) H(8) 108.8 no . . .
H(7) C(8) H(8) 107.7 no . . .
N(2) C(9) H(9) 108.8 no . . .
N(2) C(9) H(10) 108.8 no . . .
C(10) C(9) H(9) 108.8 no . . .
C(10) C(9) H(10) 108.8 no . . .
H(9) C(9) H(10) 107.7 no . . .
C(10) C(11) H(11) 120.8 no . . .
C(12) C(11) H(11) 120.8 no . . .
C(11) C(12) H(12) 120.1 no . . .
C(13) C(12) H(12) 120.1 no . . .
C(12) C(13) H(13) 120.6 no . . .
C(14) C(13) H(13) 120.6 no . . .
C(16) C(17) H(15) 109.5 no . . .
C(16) C(17) H(16) 109.5 no . . .
C(16) C(17) H(17) 109.5 no . . .
H(15) C(17) H(16) 109.5 no . . .
H(15) C(17) H(17) 109.5 no . . .
H(16) C(17) H(17) 109.5 no . . .
C(16) C(18) H(18) 109.5 no . . .
C(16) C(18) H(19) 109.5 no . . .
C(16) C(18) H(20) 109.5 no . . .
H(18) C(18) H(19) 109.5 no . . .
H(18) C(18) H(20) 109.5 no . . .
H(19) C(18) H(20) 109.5 no . . .
C(16) C(19) H(21) 109.5 no . . .
C(16) C(19) H(22) 109.5 no . . .
C(16) C(19) H(23) 109.5 no . . .
H(21) C(19) H(22) 109.5 no . . .
H(21) C(19) H(23) 109.5 no . . .
H(22) C(19) H(23) 109.5 no . . .
N(2) C(20) H(24) 109.4 no . . .
N(2) C(20) H(25) 109.4 no . . .
C(21) C(20) H(24) 109.4 no . . .
C(21) C(20) H(25) 109.4 no . . .
H(24) C(20) H(25) 108.0 no . . .
C(21) C(22) H(26) 120.6 no . . .
C(23) C(22) H(26) 120.6 no . . .
C(22) C(23) H(27) 120.2 no . . .
C(24) C(23) H(27) 120.2 no . . .
C(23) C(24) H(28) 121.0 no . . .
C(25) C(24) H(28) 121.0 no . . .
C(27) C(28) H(30) 109.5 no . . .
C(27) C(28) H(31) 109.5 no . . .
C(27) C(28) H(32) 109.5 no . . .
H(30) C(28) H(31) 109.5 no . . .
H(30) C(28) H(32) 109.5 no . . .
H(31) C(28) H(32) 109.5 no . . .
C(27) C(29) H(33) 109.5 no . . .
C(27) C(29) H(34) 109.5 no . . .
C(27) C(29) H(35) 109.5 no . . .
H(33) C(29) H(34) 109.5 no . . .
H(33) C(29) H(35) 109.5 no . . .
H(34) C(29) H(35) 109.5 no . . .
N(3) C(32) H(36) 109.1 no . . .
N(3) C(32) H(37) 109.1 no . . .
C(33) C(32) H(36) 109.1 no . . .
C(33) C(32) H(37) 109.1 no . . .
H(36) C(32) H(37) 107.8 no . . .
C(33) C(34) H(38) 120.5 no . . .
C(35) C(34) H(38) 120.5 no . . .
C(34) C(35) H(39) 120.3 no . . .
C(36) C(35) H(39) 120.3 no . . .
C(35) C(36) H(40) 120.8 no . . .
C(37) C(36) H(40) 120.8 no . . .
C(39) C(40) H(42) 109.5 no . . .
C(39) C(40) H(43) 109.5 no . . .
C(39) C(40) H(44) 109.5 no . . .
H(42) C(40) H(43) 109.5 no . . .
H(42) C(40) H(44) 109.5 no . . .
H(43) C(40) H(44) 109.5 no . . .
C(39) C(41) H(45) 109.5 no . . .
C(39) C(41) H(46) 109.5 no . . .
C(39) C(41) H(47) 109.5 no . . .
H(45) C(41) H(46) 109.5 no . . .
H(45) C(41) H(47) 109.5 no . . .
H(46) C(41) H(47) 109.5 no . . .
C(39) C(42) H(48) 109.5 no . . .
C(39) C(42) H(49) 109.5 no . . .
C(39) C(42) H(50) 109.5 no . . .
H(48) C(42) H(49) 109.5 no . . .
H(48) C(42) H(50) 109.5 no . . .
H(49) C(42) H(50) 109.5 no . . .
N(3) C(43) H(51) 109.4 no . . .
N(3) C(43) H(52) 109.4 no . . .
C(44) C(43) H(51) 109.4 no . . .
C(44) C(43) H(52) 109.4 no . . .
H(51) C(43) H(52) 108.0 no . . .
C(44) C(45) H(53) 120.7 no . . .
C(46) C(45) H(53) 120.7 no . . .
C(45) C(46) H(54) 120.3 no . . .
C(47) C(46) H(54) 120.3 no . . .
C(46) C(47) H(55) 120.4 no . . .
C(48) C(47) H(55) 120.4 no . . .
C(50) C(51) H(57) 109.5 no . . .
C(50) C(51) H(58) 109.5 no . . .
C(50) C(51) H(59) 109.5 no . . .
H(57) C(51) H(58) 109.5 no . . .
H(57) C(51) H(59) 109.5 no . . .
H(58) C(51) H(59) 109.5 no . . .
C(50) C(52) H(60) 109.5 no . . .
C(50) C(52) H(61) 109.5 no . . .
C(50) C(52) H(62) 109.5 no . . .
H(60) C(52) H(61) 109.5 no . . .
H(60) C(52) H(62) 109.5 no . . .
H(61) C(52) H(62) 109.5 no . . .
C(50) C(53) H(63) 109.5 no . . .
C(50) C(53) H(64) 109.5 no . . .
C(50) C(53) H(65) 109.5 no . . .
H(63) C(53) H(64) 109.5 no . . .
H(63) C(53) H(65) 109.5 no . . .
H(64) C(53) H(65) 109.5 no . . .
C(55) C(56) H(66) 120.0 no . . .
C(57) C(56) H(66) 119.9 no . . .
C(56) C(57) H(67) 119.7 no . . .
C(58) C(57) H(67) 119.7 no . . .
C(57) C(58) H(68) 119.9 no . . .
C(59) C(58) H(68) 119.9 no . . .
C(58) C(59) H(69) 120.2 no . . .
C(60) C(59) H(69) 120.2 no . . .
C(55) C(60) H(70) 119.9 no . . .
C(59) C(60) H(70) 119.9 no . . .
C(62) C(63) H(71) 120.2 no . . .
C(64) C(63) H(71) 120.1 no . . .
C(63) C(64) H(72) 119.6 no . . .
C(65) C(64) H(72) 119.6 no . . .
C(64) C(65) H(73) 119.9 no . . .
C(66) C(65) H(73) 119.9 no . . .
C(65) C(66) H(74) 119.7 no . . .
C(67) C(66) H(74) 119.7 no . . .
C(62) C(67) H(75) 120.7 no . . .
C(66) C(67) H(75) 120.6 no . . .

loop_
_geom_bond_atom_site_label_1
_geom_bond_atom_site_label_2
_geom_bond_distance
_geom_bond_publ_flag
_geom_bond_site_symmetry_1
_geom_bond_site_symmetry_2
Fe(1) O(1) 2.004(2) yes . .
Fe(1) O(2) 2.197(2) yes . .
Fe(1) O(4) 2.099(2) yes . .
Fe(1) N(2) 2.194(2) yes . .
Fe(1) N(4) 2.265(2) yes . .
Fe(1) N(6) 2.250(2) yes . .
Fe(2) O(1) 2.0158(19) yes . .
Fe(2) O(3) 2.0777(18) yes . .
Fe(2) O(5) 2.178(2) yes . .
Fe(2) N(3) 2.188(2) yes . .
Fe(2) N(8) 2.253(2) yes . .
Fe(2) N(10) 2.255(2) yes . .
S(1) O(10) 1.401(4) yes . .
S(1) O(11) 1.443(4) yes . .
S(1) O(12) 1.419(2) yes . .
S(1) C(68) 1.791(6) yes . .
F(1) C(68) 1.326(5) yes . .
F(2) C(68) 1.334(6) yes . .
F(3) C(68) 1.309(7) yes . .
O(1) C(4) 1.355(4) yes . .
O(2) C(54) 1.238(3) yes . .
O(3) C(54) 1.287(3) yes . .
O(4) C(61) 1.285(4) yes . .
O(5) C(61) 1.251(4) yes . .
O(6) C(15) 1.232(5) yes . .
O(7) C(26) 1.203(6) yes . .
O(8) C(38) 1.215(4) yes . .
O(9) C(49) 1.224(3) yes . .
O(13) C(69) 1.800(11) yes . .
N(1) C(1) 1.401(5) yes . .
N(2) C(7) 1.493(4) yes . .
N(2) C(9) 1.483(3) yes . .
N(2) C(20) 1.470(3) yes . .
N(3) C(8) 1.505(3) yes . .
N(3) C(32) 1.475(4) yes . .
N(3) C(43) 1.472(4) yes . .
N(4) C(10) 1.360(4) yes . .
N(4) C(14) 1.349(3) yes . .
N(5) C(14) 1.403(4) yes . .
N(5) C(15) 1.379(4) yes . .
N(6) C(21) 1.343(3) yes . .
N(6) C(25) 1.339(5) yes . .
N(7) C(25) 1.413(4) yes . .
N(7) C(26) 1.377(6) yes . .
N(8) C(33) 1.362(3) yes . .
N(8) C(37) 1.345(3) yes . .
N(9) C(37) 1.405(3) yes . .
N(9) C(38) 1.390(3) yes . .
N(10) C(44) 1.366(3) yes . .
N(10) C(48) 1.337(3) yes . .
N(11) C(48) 1.405(3) yes . .
N(11) C(49) 1.384(3) yes . .
C(1) C(2) 1.400(4) yes . .
C(1) C(6) 1.400(4) yes . .
C(2) C(3) 1.388(5) yes . .
C(3) C(4) 1.399(4) yes . .
C(3) C(7) 1.511(3) yes . .
C(4) C(5) 1.395(3) yes . .
C(5) C(6) 1.395(4) yes . .
C(5) C(8) 1.505(4) yes . .
C(9) C(10) 1.493(3) yes . .
C(10) C(11) 1.390(4) yes . .
C(11) C(12) 1.370(4) yes . .
C(12) C(13) 1.375(6) yes . .
C(13) C(14) 1.395(4) yes . .
C(15) C(16) 1.551(6) yes . .
C(16) C(17) 1.518(5) yes . .
C(16) C(18) 1.515(6) yes . .
C(16) C(19) 1.506(6) yes . .
C(20) C(21) 1.508(5) yes . .
C(21) C(22) 1.385(4) yes . .
C(22) C(23) 1.380(6) yes . .
C(23) C(24) 1.377(5) yes . .
C(24) C(25) 1.386(4) yes . .
C(26) C(27) 1.523(5) yes . .
C(27) C(28) 1.551(12) yes . .
C(27) C(29) 1.502(10) yes . .
C(27) C(30) 1.63(3) yes . .
C(27) C(31) 1.53(3) yes . .
C(30) C(31) 0.74(4) yes . .
C(32) C(33) 1.501(4) yes . .
C(33) C(34) 1.371(5) yes . .
C(34) C(35) 1.384(4) yes . .
C(35) C(36) 1.373(4) yes . .
C(36) C(37) 1.401(5) yes . .
C(38) C(39) 1.528(4) yes . .
C(39) C(40) 1.525(5) yes . .
C(39) C(41) 1.528(4) yes . .
C(39) C(42) 1.538(5) yes . .
C(43) C(44) 1.508(4) yes . .
C(44) C(45) 1.385(4) yes . .
C(45) C(46) 1.390(5) yes . .
C(46) C(47) 1.369(4) yes . .
C(47) C(48) 1.395(4) yes . .
C(49) C(50) 1.524(4) yes . .
C(50) C(51) 1.476(5) yes . .
C(50) C(52) 1.580(8) yes . .
C(50) C(53) 1.468(7) yes . .
C(54) C(55) 1.493(4) yes . .
C(55) C(56) 1.384(4) yes . .
C(55) C(60) 1.396(5) yes . .
C(56) C(57) 1.386(6) yes . .
C(57) C(58) 1.365(7) yes . .
C(58) C(59) 1.391(6) yes . .
C(59) C(60) 1.387(7) yes . .
C(61) C(62) 1.501(5) yes . .
C(62) C(63) 1.388(7) yes . .
C(62) C(67) 1.382(7) yes . .
C(63) C(64) 1.395(10) yes . .
C(64) C(65) 1.344(14) yes . .
C(65) C(66) 1.384(12) yes . .
C(66) C(67) 1.403(9) yes . .
N(1) H(1) 0.829 no . .
N(1) H(2) 0.915 no . .
N(5) H(14) 1.001 no . .
N(7) H(29) 0.943 no . .
N(9) H(41) 0.863 no . .
N(11) H(56) 0.918 no . .
C(2) H(3) 0.950 no . .
C(6) H(4) 0.950 no . .
C(7) H(5) 0.990 no . .
C(7) H(6) 0.990 no . .
C(8) H(7) 0.990 no . .
C(8) H(8) 0.990 no . .
C(9) H(9) 0.990 no . .
C(9) H(10) 0.990 no . .
C(11) H(11) 0.950 no . .
C(12) H(12) 0.950 no . .
C(13) H(13) 0.950 no . .
C(17) H(15) 0.980 no . .
C(17) H(16) 0.980 no . .
C(17) H(17) 0.980 no . .
C(18) H(18) 0.980 no . .
C(18) H(19) 0.980 no . .
C(18) H(20) 0.980 no . .
C(19) H(21) 0.980 no . .
C(19) H(22) 0.980 no . .
C(19) H(23) 0.980 no . .
C(20) H(24) 0.990 no . .
C(20) H(25) 0.990 no . .
C(22) H(26) 0.950 no . .
C(23) H(27) 0.950 no . .
C(24) H(28) 0.950 no . .
C(28) H(30) 0.980 no . .
C(28) H(31) 0.980 no . .
C(28) H(32) 0.980 no . .
C(29) H(33) 0.980 no . .
C(29) H(34) 0.980 no . .
C(29) H(35) 0.980 no . .
C(32) H(36) 0.990 no . .
C(32) H(37) 0.990 no . .
C(34) H(38) 0.950 no . .
C(35) H(39) 0.950 no . .
C(36) H(40) 0.950 no . .
C(40) H(42) 0.980 no . .
C(40) H(43) 0.980 no . .
C(40) H(44) 0.980 no . .
C(41) H(45) 0.980 no . .
C(41) H(46) 0.980 no . .
C(41) H(47) 0.980 no . .
C(42) H(48) 0.980 no . .
C(42) H(49) 0.980 no . .
C(42) H(50) 0.980 no . .
C(43) H(51) 0.990 no . .
C(43) H(52) 0.990 no . .
C(45) H(53) 0.950 no . .
C(46) H(54) 0.950 no . .
C(47) H(55) 0.950 no . .
C(51) H(57) 0.980 no . .
C(51) H(58) 0.980 no . .
C(51) H(59) 0.980 no . .
C(52) H(60) 0.980 no . .
C(52) H(61) 0.980 no . .
C(52) H(62) 0.980 no . .
C(53) H(63) 0.980 no . .
C(53) H(64) 0.980 no . .
C(53) H(65) 0.980 no . .
C(56) H(66) 0.950 no . .
C(57) H(67) 0.950 no . .
C(58) H(68) 0.950 no . .
C(59) H(69) 0.950 no . .
C(60) H(70) 0.950 no . .
C(63) H(71) 0.950 no . .
C(64) H(72) 0.950 no . .
C(65) H(73) 0.950 no . .
C(66) H(74) 0.950 no . .
C(67) H(75) 0.950 no . .

loop_
_geom_contact_atom_site_label_1
_geom_contact_atom_site_label_2
_geom_contact_distance
_geom_contact_publ_flag
_geom_contact_site_symmetry_1
_geom_contact_site_symmetry_2
S(1) O(13) 3.492(7) ? . .
F(1) C(28) 3.598(10) ? . 3_766
F(1) C(45) 3.486(4) ? . 4_454
F(2) C(18) 3.505(6) ? . 4_454
F(2) C(22) 3.447(4) ? . .
F(3) C(64) 3.532(10) ? . 3_766
O(6) C(51) 3.429(6) ? . 4_555
O(7) C(57) 3.597(5) ? . 3_766
O(7) C(58) 3.303(5) ? . 3_766
O(8) C(2) 3.358(3) ? . 2_646
O(8) C(7) 3.557(4) ? . 2_646
O(8) C(9) 3.418(4) ? . 2_646
O(9) C(20) 3.491(3) ? . 1_545
O(9) C(21) 3.332(3) ? . 1_545
O(9) C(22) 3.167(4) ? . 1_545
O(10) O(13) 3.220(9) ? . .
O(10) C(12) 3.172(6) ? . 4_464
O(10) C(69) 3.087(11) ? . .
O(11) O(13) 2.969(8) ? . .
O(11) C(18) 3.519(6) ? . 4_454
O(11) C(40) 3.594(4) ? . .
O(11) C(43) 3.458(4) ? . 4_454
O(12) C(22) 3.332(4) ? . .
O(12) C(34) 3.419(5) ? . 2_656
O(12) C(35) 3.289(5) ? . 2_656
O(13) S(1) 3.492(7) ? . .
O(13) O(10) 3.220(9) ? . .
O(13) O(11) 2.969(8) ? . .
O(13) O(13) 1.941(10) ? . 3_666
O(13) C(32) 3.462(6) ? . 4_454
O(13) C(69) 2.550(14) ? . 3_666
N(1) N(1) 3.321(5) ? . 3_767
N(1) C(12) 3.534(5) ? . 3_767
N(1) C(13) 3.539(6) ? . 3_767
C(2) O(8) 3.358(3) ? . 2_656
C(7) O(8) 3.557(4) ? . 2_656
C(9) O(8) 3.418(4) ? . 2_656
C(10) C(46) 3.562(5) ? . 1_565
C(11) C(46) 3.520(6) ? . 1_565
C(11) C(69) 3.581(12) ? . 4_565
C(12) O(10) 3.172(6) ? . 4_565
C(12) N(1) 3.534(5) ? . 3_767
C(12) C(69) 3.475(12) ? . 4_565
C(13) N(1) 3.539(6) ? . 3_767
C(18) F(2) 3.505(6) ? . 4_555
C(18) O(11) 3.519(6) ? . 4_555
C(20) O(9) 3.491(3) ? . 1_565
C(21) O(9) 3.332(3) ? . 1_565
C(22) F(2) 3.447(4) ? . .
C(22) O(9) 3.167(4) ? . 1_565
C(22) O(12) 3.332(4) ? . .
C(28) F(1) 3.598(10) ? . 3_766
C(32) O(13) 3.462(6) ? . 4_555
C(32) C(69) 3.545(11) ? . 4_555
C(34) O(12) 3.419(5) ? . 2_646
C(34) C(42) 3.456(5) ? . 2_646
C(35) O(12) 3.289(5) ? . 2_646
C(35) C(53) 3.582(8) ? . 2_656
C(40) O(11) 3.594(4) ? . .
C(42) C(34) 3.456(5) ? . 2_656
C(43) O(11) 3.458(4) ? . 4_555
C(45) F(1) 3.486(4) ? . 4_555
C(46) C(10) 3.562(5) ? . 1_545
C(46) C(11) 3.520(6) ? . 1_545
C(51) O(6) 3.429(6) ? . 4_454
C(53) C(35) 3.582(8) ? . 2_646
C(57) O(7) 3.597(5) ? . 3_766
C(58) O(7) 3.303(5) ? . 3_766
C(64) F(3) 3.532(10) ? . 3_766
C(69) O(10) 3.087(11) ? . .
C(69) O(13) 2.550(14) ? . 3_666
C(69) C(11) 3.581(12) ? . 4_464
C(69) C(12) 3.475(12) ? . 4_464
C(69) C(32) 3.545(11) ? . 4_454
S(1) H(26) 3.477 ? . .
S(1) H(38) 3.448 ? . 2_656
S(1) H(44) 3.363 ? . .
S(1) H(50) 3.272 ? . .
S(1) H(51) 3.279 ? . 4_454
F(1) H(19) 3.192 ? . 4_454
F(1) H(20) 3.597 ? . 4_454
F(1) H(30) 3.499 ? . 3_766
F(1) H(31) 3.465 ? . 3_766
F(1) H(32) 3.241 ? . 3_766
F(1) H(51) 3.246 ? . 4_454
F(1) H(52) 3.281 ? . 4_454
F(1) H(53) 2.758 ? . 4_454
F(2) H(19) 2.728 ? . 4_454
F(2) H(20) 3.576 ? . 4_454
F(2) H(26) 3.025 ? . .
F(2) H(27) 3.457 ? . .
F(2) H(30) 3.502 ? . 3_766
F(2) H(44) 3.198 ? . .
F(2) H(66) 3.061 ? . .
F(2) H(67) 3.452 ? . .
F(3) H(26) 2.968 ? . .
F(3) H(27) 3.081 ? . .
F(3) H(60) 3.228 ? . 1_565
F(3) H(63) 3.559 ? . 1_565
F(3) H(72) 2.744 ? . 3_766
F(3) H(73) 3.483 ? . 3_766
O(6) H(1) 3.194 ? . 3_767
O(6) H(2) 3.379 ? . 3_767
O(6) H(45) 3.013 ? . 4_555
O(6) H(57) 2.453 ? . 4_555
O(6) H(62) 3.247 ? . 4_555
O(6) H(64) 3.188 ? . 4_555
O(7) H(21) 3.521 ? . 2_756
O(7) H(54) 3.373 ? . 1_565
O(7) H(55) 3.530 ? . 1_565
O(7) H(67) 3.120 ? . 3_766
O(7) H(68) 2.516 ? . 3_766
O(8) H(3) 2.518 ? . 2_646
O(8) H(6) 2.728 ? . 2_646
O(8) H(9) 2.442 ? . 2_646
O(8) H(11) 3.337 ? . 2_646
O(9) H(10) 2.816 ? . 1_545
O(9) H(24) 2.832 ? . 1_545
O(9) H(26) 3.057 ? . 1_545
O(9) H(39) 3.042 ? . 2_646
O(9) H(40) 3.280 ? . 2_646
O(10) H(12) 2.433 ? . 4_464
O(10) H(38) 3.527 ? . 2_656
O(10) H(51) 3.008 ? . 4_454
O(10) H(53) 2.759 ? . 4_454
O(11) H(7) 3.322 ? . 4_454
O(11) H(19) 3.480 ? . 4_454
O(11) H(20) 2.819 ? . 4_454
O(11) H(44) 2.711 ? . .
O(11) H(46) 2.781 ? . .
O(11) H(50) 2.789 ? . .
O(11) H(51) 2.590 ? . 4_454
O(11) H(52) 3.506 ? . 4_454
O(12) H(24) 3.322 ? . .
O(12) H(25) 3.415 ? . .
O(12) H(26) 2.443 ? . .
O(12) H(38) 2.899 ? . 2_656
O(12) H(39) 2.630 ? . 2_656
O(12) H(44) 3.180 ? . .
O(12) H(50) 2.847 ? . .
O(12) H(63) 2.757 ? . 1_565
O(13) H(7) 3.483 ? . 4_454
O(13) H(36) 2.870 ? . 2_656
O(13) H(36) 2.640 ? . 4_454
O(13) H(37) 3.471 ? . 4_454
O(13) H(38) 3.007 ? . 2_656
O(13) H(50) 3.344 ? . .
O(13) H(51) 3.234 ? . 4_454
N(1) H(2) 3.597 ? . 3_767
N(1) H(4) 3.484 ? . 3_767
N(1) H(12) 3.378 ? . 3_767
N(1) H(13) 3.393 ? . 3_767
N(1) H(45) 3.384 ? . 2_656
N(1) H(64) 3.390 ? . 2_656
N(1) H(65) 3.482 ? . 2_656
N(4) H(54) 3.451 ? . 1_565
N(6) H(55) 3.242 ? . 1_565
N(7) H(54) 3.416 ? . 1_565
C(1) H(65) 3.486 ? . 2_656
C(2) H(65) 3.377 ? . 2_656
C(6) H(1) 3.560 ? . 3_767
C(9) H(40) 3.546 ? . 2_656
C(9) H(55) 3.593 ? . 1_565
C(10) H(54) 3.202 ? . 1_565
C(11) H(2) 3.567 ? . 3_767
C(11) H(53) 3.580 ? . 1_565
C(11) H(54) 3.373 ? . 1_565
C(12) H(2) 2.639 ? . 3_767
C(12) H(53) 3.421 ? . 1_565
C(13) H(1) 3.564 ? . 3_767
C(13) H(2) 2.673 ? . 3_767
C(13) H(64) 3.424 ? . 4_555
C(15) H(57) 3.486 ? . 4_555
C(17) H(30) 3.534 ? . 2_746
C(17) H(32) 3.378 ? . 2_746
C(17) H(33) 3.359 ? . 2_746
C(17) H(34) 3.414 ? . 2_746
C(18) H(42) 3.419 ? . 4_555
C(18) H(44) 3.223 ? . 4_555
C(18) H(46) 3.500 ? . 4_555
C(19) H(33) 3.428 ? . 2_746
C(19) H(62) 3.503 ? . 4_555
C(19) H(74) 3.380 ? . 2_756
C(20) H(39) 3.314 ? . 2_656
C(21) H(55) 3.323 ? . 1_565
C(22) H(55) 3.458 ? . 1_565
C(22) H(60) 3.177 ? . 1_565
C(22) H(63) 3.458 ? . 1_565
C(23) H(55) 3.509 ? . 1_565
C(23) H(60) 3.102 ? . 1_565
C(24) H(55) 3.370 ? . 1_565
C(24) H(68) 3.445 ? . 3_766
C(25) H(55) 3.198 ? . 1_565
C(26) H(54) 3.272 ? . 1_565
C(26) H(67) 3.560 ? . 3_766
C(26) H(68) 3.593 ? . 3_766
C(28) H(17) 2.907 ? . 2_756
C(29) H(17) 3.153 ? . 2_756
C(33) H(49) 3.573 ? . 2_646
C(34) H(48) 3.315 ? . 2_646
C(34) H(49) 3.466 ? . 2_646
C(34) H(50) 3.028 ? . 2_646
C(35) H(24) 2.898 ? . 2_646
C(35) H(48) 3.433 ? . 2_646
C(35) H(50) 3.546 ? . 2_646
C(35) H(63) 3.232 ? . 2_656
C(35) H(65) 3.017 ? . 2_656
C(36) H(6) 3.261 ? . 2_646
C(36) H(9) 3.505 ? . 2_646
C(36) H(24) 3.171 ? . 2_646
C(38) H(3) 3.317 ? . 2_646
C(40) H(18) 3.082 ? . 4_454
C(41) H(1) 3.217 ? . 2_646
C(41) H(3) 3.533 ? . 2_646
C(41) H(18) 3.566 ? . 4_454
C(41) H(20) 3.598 ? . 4_454
C(42) H(38) 3.319 ? . 2_656
C(46) H(10) 3.106 ? . 1_545
C(47) H(10) 2.867 ? . 1_545
C(51) H(18) 3.478 ? . 4_454
C(52) H(22) 3.346 ? . 4_454
C(52) H(73) 3.251 ? . 3_756
C(53) H(13) 3.534 ? . 4_454
C(53) H(39) 2.897 ? . 2_646
C(57) H(19) 3.568 ? . 4_454
C(57) H(21) 3.344 ? . 4_454
C(57) H(28) 3.067 ? . 3_766
C(57) H(30) 3.528 ? . 3_766
C(58) H(21) 3.093 ? . 4_454
C(58) H(22) 3.587 ? . 4_454
C(58) H(28) 3.053 ? . 3_766
C(62) H(34) 3.476 ? . 2_746
C(63) H(34) 3.523 ? . 2_746
C(64) H(27) 3.391 ? . 3_766
C(64) H(34) 3.421 ? . 2_746
C(65) H(34) 3.285 ? . 2_746
C(66) H(23) 3.504 ? . 2_746
C(66) H(34) 3.236 ? . 2_746
C(67) H(34) 3.342 ? . 2_746
C(68) H(19) 3.444 ? . 4_454
C(68) H(26) 3.299 ? . .
C(68) H(53) 3.532 ? . 4_454
C(69) H(4) 3.321 ? . 2_656
C(69) H(11) 3.004 ? . 4_464
C(69) H(12) 2.775 ? . 4_464
C(69) H(36) 3.425 ? . 2_656
C(69) H(36) 3.074 ? . 4_454
C(69) H(37) 3.066 ? . 4_454
C(69) H(47) 3.256 ? . 3_666
C(69) H(49) 3.441 ? . 3_666
C(69) H(51) 3.503 ? . 4_454
H(1) O(6) 3.194 ? . 3_767
H(1) C(6) 3.560 ? . 3_767
H(1) C(13) 3.564 ? . 3_767
H(1) C(41) 3.217 ? . 2_656
H(1) H(4) 3.171 ? . 3_767
H(1) H(13) 3.312 ? . 3_767
H(1) H(45) 2.570 ? . 2_656
H(1) H(47) 3.033 ? . 2_656
H(1) H(57) 3.532 ? . 2_656
H(1) H(64) 3.268 ? . 2_656
H(1) H(65) 3.439 ? . 2_656
H(2) O(6) 3.379 ? . 3_767
H(2) N(1) 3.597 ? . 3_767
H(2) C(11) 3.567 ? . 3_767
H(2) C(12) 2.639 ? . 3_767
H(2) C(13) 2.673 ? . 3_767
H(2) H(12) 2.521 ? . 3_767
H(2) H(13) 2.588 ? . 3_767
H(2) H(64) 3.029 ? . 2_656
H(2) H(65) 3.490 ? . 2_656
H(3) O(8) 2.518 ? . 2_656
H(3) C(38) 3.317 ? . 2_656
H(3) C(41) 3.533 ? . 2_656
H(3) H(45) 3.131 ? . 2_656
H(3) H(47) 3.145 ? . 2_656
H(3) H(59) 3.435 ? . 2_656
H(3) H(65) 3.189 ? . 2_656
H(4) N(1) 3.484 ? . 3_767
H(4) C(69) 3.321 ? . 2_646
H(4) H(1) 3.171 ? . 3_767
H(4) H(12) 3.582 ? . 3_767
H(4) H(46) 3.405 ? . 4_555
H(4) H(47) 3.244 ? . 4_555
H(6) O(8) 2.728 ? . 2_656
H(6) C(36) 3.261 ? . 2_656
H(6) H(40) 3.101 ? . 2_656
H(7) O(11) 3.322 ? . 4_555
H(7) O(13) 3.483 ? . 4_555
H(7) H(46) 2.833 ? . 4_555
H(9) O(8) 2.442 ? . 2_656
H(9) C(36) 3.505 ? . 2_656
H(9) H(40) 2.776 ? . 2_656
H(10) O(9) 2.816 ? . 1_565
H(10) C(46) 3.106 ? . 1_565
H(10) C(47) 2.867 ? . 1_565
H(10) H(40) 3.592 ? . 2_656
H(10) H(54) 3.050 ? . 1_565
H(10) H(55) 2.623 ? . 1_565
H(11) O(8) 3.337 ? . 2_656
H(11) C(69) 3.004 ? . 4_565
H(11) H(47) 3.050 ? . 2_656
H(11) H(49) 3.432 ? . 2_656
H(12) O(10) 2.433 ? . 4_565
H(12) N(1) 3.378 ? . 3_767
H(12) C(69) 2.775 ? . 4_565
H(12) H(2) 2.521 ? . 3_767
H(12) H(4) 3.582 ? . 3_767
H(12) H(53) 3.349 ? . 1_565
H(13) N(1) 3.393 ? . 3_767
H(13) C(53) 3.534 ? . 4_555
H(13) H(1) 3.312 ? . 3_767
H(13) H(2) 2.588 ? . 3_767
H(13) H(62) 3.356 ? . 4_555
H(13) H(64) 2.557 ? . 4_555
H(15) H(33) 3.144 ? . 2_746
H(15) H(34) 3.140 ? . 2_746
H(17) C(28) 2.907 ? . 2_746
H(17) C(29) 3.153 ? . 2_746
H(17) H(30) 2.607 ? . 2_746
H(17) H(32) 2.421 ? . 2_746
H(17) H(33) 2.782 ? . 2_746
H(17) H(34) 2.795 ? . 2_746
H(18) C(40) 3.082 ? . 4_555
H(18) C(41) 3.566 ? . 4_555
H(18) C(51) 3.478 ? . 4_555
H(18) H(42) 2.567 ? . 4_555
H(18) H(44) 2.745 ? . 4_555
H(18) H(45) 3.191 ? . 4_555
H(18) H(46) 3.221 ? . 4_555
H(18) H(57) 2.788 ? . 4_555
H(18) H(58) 3.323 ? . 4_555
H(19) F(1) 3.192 ? . 4_555
H(19) F(2) 2.728 ? . 4_555
H(19) O(11) 3.480 ? . 4_555
H(19) C(57) 3.568 ? . 4_555
H(19) C(68) 3.444 ? . 4_555
H(19) H(30) 2.944 ? . 2_746
H(19) H(44) 3.288 ? . 4_555
H(19) H(67) 3.427 ? . 4_555
H(20) F(1) 3.597 ? . 4_555
H(20) F(2) 3.576 ? . 4_555
H(20) O(11) 2.819 ? . 4_555
H(20) C(41) 3.598 ? . 4_555
H(20) H(42) 3.599 ? . 4_555
H(20) H(44) 3.117 ? . 4_555
H(20) H(45) 3.496 ? . 4_555
H(20) H(46) 2.877 ? . 4_555
H(21) O(7) 3.521 ? . 2_746
H(21) C(57) 3.344 ? . 4_555
H(21) C(58) 3.093 ? . 4_555
H(21) H(30) 3.079 ? . 2_746
H(21) H(33) 2.793 ? . 2_746
H(21) H(67) 3.399 ? . 4_555
H(21) H(68) 2.978 ? . 4_555
H(21) H(74) 3.312 ? . 2_756
H(22) C(52) 3.346 ? . 4_555
H(22) C(58) 3.587 ? . 4_555
H(22) H(57) 3.137 ? . 4_555
H(22) H(58) 3.516 ? . 4_555
H(22) H(61) 3.237 ? . 4_555
H(22) H(62) 2.615 ? . 4_555
H(22) H(73) 3.372 ? . 2_756
H(22) H(74) 3.497 ? . 2_756
H(23) C(66) 3.504 ? . 2_756
H(23) H(33) 3.301 ? . 2_746
H(23) H(73) 3.274 ? . 2_756
H(23) H(74) 2.813 ? . 2_756
H(24) O(9) 2.832 ? . 1_565
H(24) O(12) 3.322 ? . .
H(24) C(35) 2.898 ? . 2_656
H(24) C(36) 3.171 ? . 2_656
H(24) H(39) 2.384 ? . 2_656
H(24) H(40) 2.928 ? . 2_656
H(24) H(63) 3.571 ? . 1_565
H(25) O(12) 3.415 ? . .
H(25) H(39) 3.492 ? . 2_656
H(26) S(1) 3.477 ? . .
H(26) F(2) 3.025 ? . .
H(26) F(3) 2.968 ? . .
H(26) O(9) 3.057 ? . 1_565
H(26) O(12) 2.443 ? . .
H(26) C(68) 3.299 ? . .
H(26) H(39) 3.339 ? . 2_656
H(26) H(60) 2.842 ? . 1_565
H(26) H(63) 2.712 ? . 1_565
H(27) F(2) 3.457 ? . .
H(27) F(3) 3.081 ? . .
H(27) C(64) 3.391 ? . 3_766
H(27) H(60) 2.732 ? . 1_565
H(27) H(72) 2.711 ? . 3_766
H(28) C(57) 3.067 ? . 3_766
H(28) C(58) 3.053 ? . 3_766
H(28) H(67) 2.685 ? . 3_766
H(28) H(68) 2.655 ? . 3_766
H(30) F(1) 3.499 ? . 3_766
H(30) F(2) 3.502 ? . 3_766
H(30) C(17) 3.534 ? . 2_756
H(30) C(57) 3.528 ? . 3_766
H(30) H(17) 2.607 ? . 2_756
H(30) H(19) 2.944 ? . 2_756
H(30) H(21) 3.079 ? . 2_756
H(30) H(67) 2.772 ? . 3_766
H(31) F(1) 3.465 ? . 3_766
H(32) F(1) 3.241 ? . 3_766
H(32) C(17) 3.378 ? . 2_756
H(32) H(17) 2.421 ? . 2_756
H(33) C(17) 3.359 ? . 2_756
H(33) C(19) 3.428 ? . 2_756
H(33) H(15) 3.144 ? . 2_756
H(33) H(17) 2.782 ? . 2_756
H(33) H(21) 2.793 ? . 2_756
H(33) H(23) 3.301 ? . 2_756
H(34) C(17) 3.414 ? . 2_756
H(34) C(62) 3.476 ? . 2_756
H(34) C(63) 3.523 ? . 2_756
H(34) C(64) 3.421 ? . 2_756
H(34) C(65) 3.285 ? . 2_756
H(34) C(66) 3.236 ? . 2_756
H(34) C(67) 3.342 ? . 2_756
H(34) H(15) 3.140 ? . 2_756
H(34) H(17) 2.795 ? . 2_756
H(35) H(54) 3.140 ? . 1_565
H(36) O(13) 2.870 ? . 2_646
H(36) O(13) 2.640 ? . 4_555
H(36) C(69) 3.425 ? . 2_646
H(36) C(69) 3.074 ? . 4_555
H(37) O(13) 3.471 ? . 4_555
H(37) C(69) 3.066 ? . 4_555
H(37) H(49) 3.058 ? . 2_646
H(38) S(1) 3.448 ? . 2_646
H(38) O(10) 3.527 ? . 2_646
H(38) O(12) 2.899 ? . 2_646
H(38) O(13) 3.007 ? . 2_646
H(38) C(42) 3.319 ? . 2_646
H(38) H(48) 3.412 ? . 2_646
H(38) H(49) 3.388 ? . 2_646
H(38) H(50) 2.668 ? . 2_646
H(39) O(9) 3.042 ? . 2_656
H(39) O(12) 2.630 ? . 2_646
H(39) C(20) 3.314 ? . 2_646
H(39) C(53) 2.897 ? . 2_656
H(39) H(24) 2.384 ? . 2_646
H(39) H(25) 3.492 ? . 2_646
H(39) H(26) 3.339 ? . 2_646
H(39) H(50) 3.590 ? . 2_646
H(39) H(63) 2.391 ? . 2_656
H(39) H(64) 3.554 ? . 2_656
H(39) H(65) 2.541 ? . 2_656
H(40) O(9) 3.280 ? . 2_656
H(40) C(9) 3.546 ? . 2_646
H(40) H(6) 3.101 ? . 2_646
H(40) H(9) 2.776 ? . 2_646
H(40) H(10) 3.592 ? . 2_646
H(40) H(24) 2.928 ? . 2_646
H(42) C(18) 3.419 ? . 4_454
H(42) H(18) 2.567 ? . 4_454
H(42) H(20) 3.599 ? . 4_454
H(44) S(1) 3.363 ? . .
H(44) F(2) 3.198 ? . .
H(44) O(11) 2.711 ? . .
H(44) O(12) 3.180 ? . .
H(44) C(18) 3.223 ? . 4_454
H(44) H(18) 2.745 ? . 4_454
H(44) H(19) 3.288 ? . 4_454
H(44) H(20) 3.117 ? . 4_454
H(45) O(6) 3.013 ? . 4_454
H(45) N(1) 3.384 ? . 2_646
H(45) H(1) 2.570 ? . 2_646
H(45) H(3) 3.131 ? . 2_646
H(45) H(18) 3.191 ? . 4_454
H(45) H(20) 3.496 ? . 4_454
H(46) O(11) 2.781 ? . .
H(46) C(18) 3.500 ? . 4_454
H(46) H(4) 3.405 ? . 4_454
H(46) H(7) 2.833 ? . 4_454
H(46) H(18) 3.221 ? . 4_454
H(46) H(20) 2.877 ? . 4_454
H(47) C(69) 3.256 ? . 3_666
H(47) H(1) 3.033 ? . 2_646
H(47) H(3) 3.145 ? . 2_646
H(47) H(4) 3.244 ? . 4_454
H(47) H(11) 3.050 ? . 2_646
H(48) C(34) 3.315 ? . 2_656
H(48) C(35) 3.433 ? . 2_656
H(48) H(38) 3.412 ? . 2_656
H(49) C(33) 3.573 ? . 2_656
H(49) C(34) 3.466 ? . 2_656
H(49) C(69) 3.441 ? . 3_666
H(49) H(11) 3.432 ? . 2_646
H(49) H(37) 3.058 ? . 2_656
H(49) H(38) 3.388 ? . 2_656
H(50) S(1) 3.272 ? . .
H(50) O(11) 2.789 ? . .
H(50) O(12) 2.847 ? . .
H(50) O(13) 3.344 ? . .
H(50) C(34) 3.028 ? . 2_656
H(50) C(35) 3.546 ? . 2_656
H(50) H(38) 2.668 ? . 2_656
H(50) H(39) 3.590 ? . 2_656
H(51) S(1) 3.279 ? . 4_555
H(51) F(1) 3.246 ? . 4_555
H(51) O(10) 3.008 ? . 4_555
H(51) O(11) 2.590 ? . 4_555
H(51) O(13) 3.234 ? . 4_555
H(51) C(69) 3.503 ? . 4_555
H(52) F(1) 3.281 ? . 4_555
H(52) O(11) 3.506 ? . 4_555
H(53) F(1) 2.758 ? . 4_555
H(53) O(10) 2.759 ? . 4_555
H(53) C(11) 3.580 ? . 1_545
H(53) C(12) 3.421 ? . 1_545
H(53) C(68) 3.532 ? . 4_555
H(53) H(12) 3.349 ? . 1_545
H(54) O(7) 3.373 ? . 1_545
H(54) N(4) 3.451 ? . 1_545
H(54) N(7) 3.416 ? . 1_545
H(54) C(10) 3.202 ? . 1_545
H(54) C(11) 3.373 ? . 1_545
H(54) C(26) 3.272 ? . 1_545
H(54) H(10) 3.050 ? . 1_545
H(54) H(35) 3.140 ? . 1_545
H(55) O(7) 3.530 ? . 1_545
H(55) N(6) 3.242 ? . 1_545
H(55) C(9) 3.593 ? . 1_545
H(55) C(21) 3.323 ? . 1_545
H(55) C(22) 3.458 ? . 1_545
H(55) C(23) 3.509 ? . 1_545
H(55) C(24) 3.370 ? . 1_545
H(55) C(25) 3.198 ? . 1_545
H(55) H(10) 2.623 ? . 1_545
H(57) O(6) 2.453 ? . 4_454
H(57) C(15) 3.486 ? . 4_454
H(57) H(1) 3.532 ? . 2_646
H(57) H(18) 2.788 ? . 4_454
H(57) H(22) 3.137 ? . 4_454
H(58) H(18) 3.323 ? . 4_454
H(58) H(22) 3.516 ? . 4_454
H(59) H(3) 3.435 ? . 2_646
H(60) F(3) 3.228 ? . 1_545
H(60) C(22) 3.177 ? . 1_545
H(60) C(23) 3.102 ? . 1_545
H(60) H(26) 2.842 ? . 1_545
H(60) H(27) 2.732 ? . 1_545
H(60) H(73) 3.092 ? . 3_756
H(61) H(22) 3.237 ? . 4_454
H(61) H(73) 3.287 ? . 3_756
H(62) O(6) 3.247 ? . 4_454
H(62) C(19) 3.503 ? . 4_454
H(62) H(13) 3.356 ? . 4_454
H(62) H(22) 2.615 ? . 4_454
H(62) H(73) 2.841 ? . 3_756
H(63) F(3) 3.559 ? . 1_545
H(63) O(12) 2.757 ? . 1_545
H(63) C(22) 3.458 ? . 1_545
H(63) C(35) 3.232 ? . 2_646
H(63) H(24) 3.571 ? . 1_545
H(63) H(26) 2.712 ? . 1_545
H(63) H(39) 2.391 ? . 2_646
H(64) O(6) 3.188 ? . 4_454
H(64) N(1) 3.390 ? . 2_646
H(64) C(13) 3.424 ? . 4_454
H(64) H(1) 3.268 ? . 2_646
H(64) H(2) 3.029 ? . 2_646
H(64) H(13) 2.557 ? . 4_454
H(64) H(39) 3.554 ? . 2_646
H(65) N(1) 3.482 ? . 2_646
H(65) C(1) 3.486 ? . 2_646
H(65) C(2) 3.377 ? . 2_646
H(65) C(35) 3.017 ? . 2_646
H(65) H(1) 3.439 ? . 2_646
H(65) H(2) 3.490 ? . 2_646
H(65) H(3) 3.189 ? . 2_646
H(65) H(39) 2.541 ? . 2_646
H(66) F(2) 3.061 ? . .
H(67) F(2) 3.452 ? . .
H(67) O(7) 3.120 ? . 3_766
H(67) C(26) 3.560 ? . 3_766
H(67) H(19) 3.427 ? . 4_454
H(67) H(21) 3.399 ? . 4_454
H(67) H(28) 2.685 ? . 3_766
H(67) H(30) 2.772 ? . 3_766
H(68) O(7) 2.516 ? . 3_766
H(68) C(24) 3.445 ? . 3_766
H(68) C(26) 3.593 ? . 3_766
H(68) H(21) 2.978 ? . 4_454
H(68) H(28) 2.655 ? . 3_766
H(69) H(69) 2.781 ? . 3_756
H(72) F(3) 2.744 ? . 3_766
H(72) H(27) 2.711 ? . 3_766
H(73) F(3) 3.483 ? . 3_766
H(73) C(52) 3.251 ? . 3_756
H(73) H(22) 3.372 ? . 2_746
H(73) H(23) 3.274 ? . 2_746
H(73) H(60) 3.092 ? . 3_756
H(73) H(61) 3.287 ? . 3_756
H(73) H(62) 2.841 ? . 3_756
H(74) C(19) 3.380 ? . 2_746
H(74) H(21) 3.312 ? . 2_746
H(74) H(22) 3.497 ? . 2_746
H(74) H(23) 2.813 ? . 2_746

loop_
_geom_torsion_atom_site_label_1
_geom_torsion_atom_site_label_2
_geom_torsion_atom_site_label_3
_geom_torsion_atom_site_label_4
_geom_torsion
_geom_torsion_publ_flag
_geom_torsion_site_symmetry_1
_geom_torsion_site_symmetry_2
_geom_torsion_site_symmetry_3
_geom_torsion_site_symmetry_4
O(1) Fe(1) O(2) C(54) -44.9(3) ? . . . .
O(2) Fe(1) O(1) Fe(2) 39.59(11) ? . . . .
O(2) Fe(1) O(1) C(4) -148.59(18) ? . . . .
O(1) Fe(1) O(4) C(61) 35.5(2) ? . . . .
O(4) Fe(1) O(1) Fe(2) -44.59(11) ? . . . .
O(4) Fe(1) O(1) C(4) 127.23(17) ? . . . .
O(1) Fe(1) N(2) C(7) -1.41(16) ? . . . .
O(1) Fe(1) N(2) C(9) 120.39(19) ? . . . .
O(1) Fe(1) N(2) C(20) -122.54(17) ? . . . .
N(2) Fe(1) O(1) Fe(2) 135.51(11) ? . . . .
N(2) Fe(1) O(1) C(4) -52.66(17) ? . . . .
O(1) Fe(1) N(4) C(10) -96.7(2) ? . . . .
O(1) Fe(1) N(4) C(14) 76.4(3) ? . . . .
N(4) Fe(1) O(1) Fe(2) -146.72(10) ? . . . .
N(4) Fe(1) O(1) C(4) 25.11(18) ? . . . .
O(1) Fe(1) N(6) C(21) 6.3(3) ? . . . .
O(1) Fe(1) N(6) C(25) -150.5(2) ? . . . .
N(6) Fe(1) O(1) Fe(2) 94.8(2) ? . . . .
N(6) Fe(1) O(1) C(4) -93.3(2) ? . . . .
O(2) Fe(1) O(4) C(61) -49.6(2) ? . . . .
O(4) Fe(1) O(2) C(54) 59.5(3) ? . . . .
O(2) Fe(1) N(2) C(7) 84.83(16) ? . . . .
O(2) Fe(1) N(2) C(9) -153.36(19) ? . . . .
O(2) Fe(1) N(2) C(20) -36.30(18) ? . . . .
N(2) Fe(1) O(2) C(54) -132.9(3) ? . . . .
O(2) Fe(1) N(4) C(10) 15.8(9) ? . . . .
O(2) Fe(1) N(4) C(14) -171.2(7) ? . . . .
N(4) Fe(1) O(2) C(54) -157.9(7) ? . . . .
O(2) Fe(1) N(6) C(21) 62.6(2) ? . . . .
O(2) Fe(1) N(6) C(25) -94.3(2) ? . . . .
N(6) Fe(1) O(2) C(54) 154.3(3) ? . . . .
O(4) Fe(1) N(2) C(7) 179.1(3) ? . . . .
O(4) Fe(1) N(2) C(9) -59.1(4) ? . . . .
O(4) Fe(1) N(2) C(20) 57.9(4) ? . . . .
N(2) Fe(1) O(4) C(61) -145.0(3) ? . . . .
O(4) Fe(1) N(4) C(10) 157.8(2) ? . . . .
O(4) Fe(1) N(4) C(14) -29.1(3) ? . . . .
N(4) Fe(1) O(4) C(61) 134.6(2) ? . . . .
O(4) Fe(1) N(6) C(21) 147.1(2) ? . . . .
O(4) Fe(1) N(6) C(25) -9.8(2) ? . . . .
N(6) Fe(1) O(4) C(61) -129.6(2) ? . . . .
N(2) Fe(1) N(4) C(10) -9.7(2) ? . . . .
N(2) Fe(1) N(4) C(14) 163.4(3) ? . . . .
N(4) Fe(1) N(2) C(7) -98.11(17) ? . . . .
N(4) Fe(1) N(2) C(9) 23.70(19) ? . . . .
N(4) Fe(1) N(2) C(20) 140.77(18) ? . . . .
N(2) Fe(1) N(6) C(21) -36.27(19) ? . . . .
N(2) Fe(1) N(6) C(25) 166.8(2) ? . . . .
N(6) Fe(1) N(2) C(7) 163.11(17) ? . . . .
N(6) Fe(1) N(2) C(9) -75.09(19) ? . . . .
N(6) Fe(1) N(2) C(20) 41.98(17) ? . . . .
N(4) Fe(1) N(6) C(21) -112.3(2) ? . . . .
N(4) Fe(1) N(6) C(25) 90.8(2) ? . . . .
N(6) Fe(1) N(4) C(10) 63.0(2) ? . . . .
N(6) Fe(1) N(4) C(14) -124.0(3) ? . . . .
O(1) Fe(2) O(3) C(54) 37.6(2) ? . . . .
O(3) Fe(2) O(1) Fe(1) -45.92(13) ? . . . .
O(3) Fe(2) O(1) C(4) 142.89(19) ? . . . .
O(1) Fe(2) O(5) C(61) -41.4(3) ? . . . .
O(5) Fe(2) O(1) Fe(1) 38.09(10) ? . . . .
O(5) Fe(2) O(1) C(4) -133.1(2) ? . . . .
O(1) Fe(2) N(3) C(8) -14.4(2) ? . . . .
O(1) Fe(2) N(3) C(32) 108.30(19) ? . . . .
O(1) Fe(2) N(3) C(43) -133.69(19) ? . . . .
N(3) Fe(2) O(1) Fe(1) 132.55(12) ? . . . .
N(3) Fe(2) O(1) C(4) -38.6(2) ? . . . .
O(1) Fe(2) N(8) C(33) -87.28(18) ? . . . .
O(1) Fe(2) N(8) C(37) 69.2(2) ? . . . .
N(8) Fe(2) O(1) Fe(1) -147.89(10) ? . . . .
N(8) Fe(2) O(1) C(4) 40.9(2) ? . . . .
O(1) Fe(2) N(10) C(44) 2.7(5) ? . . . .
O(1) Fe(2) N(10) C(48) -168.6(3) ? . . . .
N(10) Fe(2) O(1) Fe(1) 105.4(3) ? . . . .
N(10) Fe(2) O(1) C(4) -65.8(4) ? . . . .
O(3) Fe(2) O(5) C(61) 62.2(3) ? . . . .
O(5) Fe(2) O(3) C(54) -48.0(2) ? . . . .
O(3) Fe(2) N(3) C(8) 157.8(4) ? . . . .
O(3) Fe(2) N(3) C(32) -79.5(6) ? . . . .
O(3) Fe(2) N(3) C(43) 38.5(6) ? . . . .
N(3) Fe(2) O(3) C(54) -134.4(5) ? . . . .
O(3) Fe(2) N(8) C(33) 169.73(17) ? . . . .
O(3) Fe(2) N(8) C(37) -33.8(2) ? . . . .
N(8) Fe(2) O(3) C(54) 128.1(2) ? . . . .
O(3) Fe(2) N(10) C(44) 154.8(2) ? . . . .
O(3) Fe(2) N(10) C(48) -16.5(3) ? . . . .
N(10) Fe(2) O(3) C(54) -133.7(2) ? . . . .
O(5) Fe(2) N(3) C(8) 72.3(2) ? . . . .
O(5) Fe(2) N(3) C(32) -165.04(19) ? . . . .
O(5) Fe(2) N(3) C(43) -47.03(19) ? . . . .
N(3) Fe(2) O(5) C(61) -128.9(3) ? . . . .
O(5) Fe(2) N(8) C(33) -39.6(6) ? . . . .
O(5) Fe(2) N(8) C(37) 116.9(5) ? . . . .
N(8) Fe(2) O(5) C(61) -89.1(6) ? . . . .
O(5) Fe(2) N(10) C(44) 70.1(2) ? . . . .
O(5) Fe(2) N(10) C(48) -101.2(3) ? . . . .
N(10) Fe(2) O(5) C(61) 155.5(3) ? . . . .
N(3) Fe(2) N(8) C(33) 0.86(18) ? . . . .
N(3) Fe(2) N(8) C(37) 157.3(2) ? . . . .
N(8) Fe(2) N(3) C(8) -102.5(2) ? . . . .
N(8) Fe(2) N(3) C(32) 20.20(18) ? . . . .
N(8) Fe(2) N(3) C(43) 138.21(19) ? . . . .
N(3) Fe(2) N(10) C(44) -25.3(2) ? . . . .
N(3) Fe(2) N(10) C(48) 163.4(3) ? . . . .
N(10) Fe(2) N(3) C(8) 157.1(2) ? . . . .
N(10) Fe(2) N(3) C(32) -80.20(19) ? . . . .
N(10) Fe(2) N(3) C(43) 37.81(19) ? . . . .
N(8) Fe(2) N(10) C(44) -102.5(2) ? . . . .
N(8) Fe(2) N(10) C(48) 86.2(3) ? . . . .
N(10) Fe(2) N(8) C(33) 75.07(19) ? . . . .
N(10) Fe(2) N(8) C(37) -128.4(2) ? . . . .
O(10) S(1) C(68) F(1) -59.4(4) ? . . . .
O(10) S(1) C(68) F(2) -178.5(3) ? . . . .
O(10) S(1) C(68) F(3) 64.9(3) ? . . . .
O(11) S(1) C(68) F(1) 56.5(4) ? . . . .
O(11) S(1) C(68) F(2) -62.6(3) ? . . . .
O(11) S(1) C(68) F(3) -179.2(3) ? . . . .
O(12) S(1) C(68) F(1) 176.9(4) ? . . . .
O(12) S(1) C(68) F(2) 57.8(4) ? . . . .
O(12) S(1) C(68) F(3) -58.7(3) ? . . . .
Fe(1) O(1) C(4) C(3) 59.0(3) ? . . . .
Fe(1) O(1) C(4) C(5) -119.1(2) ? . . . .
Fe(2) O(1) C(4) C(3) -129.5(2) ? . . . .
Fe(2) O(1) C(4) C(5) 52.4(3) ? . . . .
Fe(1) O(2) C(54) O(3) 49.0(5) ? . . . .
Fe(1) O(2) C(54) C(55) -131.2(2) ? . . . .
Fe(2) O(3) C(54) O(2) -38.2(3) ? . . . .
Fe(2) O(3) C(54) C(55) 141.94(19) ? . . . .
Fe(1) O(4) C(61) O(5) -33.2(3) ? . . . .
Fe(1) O(4) C(61) C(62) 147.3(2) ? . . . .
Fe(2) O(5) C(61) O(4) 43.2(4) ? . . . .
Fe(2) O(5) C(61) C(62) -137.3(2) ? . . . .
Fe(1) N(2) C(7) C(3) 51.6(2) ? . . . .
Fe(1) N(2) C(9) C(10) -35.3(3) ? . . . .
Fe(1) N(2) C(20) C(21) -43.6(2) ? . . . .
C(7) N(2) C(9) C(10) 88.0(3) ? . . . .
C(9) N(2) C(7) C(3) -69.3(2) ? . . . .
C(7) N(2) C(20) C(21) -165.3(2) ? . . . .
C(20) N(2) C(7) C(3) 168.7(2) ? . . . .
C(9) N(2) C(20) C(21) 72.5(3) ? . . . .
C(20) N(2) C(9) C(10) -149.0(3) ? . . . .
Fe(2) N(3) C(8) C(5) 57.9(3) ? . . . .
Fe(2) N(3) C(32) C(33) -38.4(2) ? . . . .
Fe(2) N(3) C(43) C(44) -46.3(3) ? . . . .
C(8) N(3) C(32) C(33) 85.8(2) ? . . . .
C(32) N(3) C(8) C(5) -62.6(3) ? . . . .
C(8) N(3) C(43) C(44) -168.4(2) ? . . . .
C(43) N(3) C(8) C(5) 174.9(2) ? . . . .
C(32) N(3) C(43) C(44) 69.2(3) ? . . . .
C(43) N(3) C(32) C(33) -152.7(2) ? . . . .
Fe(1) N(4) C(10) C(9) -7.1(3) ? . . . .
Fe(1) N(4) C(10) C(11) 175.7(3) ? . . . .
Fe(1) N(4) C(14) N(5) 4.1(4) ? . . . .
Fe(1) N(4) C(14) C(13) -178.0(2) ? . . . .
C(10) N(4) C(14) N(5) 176.9(3) ? . . . .
C(10) N(4) C(14) C(13) -5.2(5) ? . . . .
C(14) N(4) C(10) C(9) 178.7(3) ? . . . .
C(14) N(4) C(10) C(11) 1.5(5) ? . . . .
C(14) N(5) C(15) O(6) 10.5(6) ? . . . .
C(14) N(5) C(15) C(16) -170.5(3) ? . . . .
C(15) N(5) C(14) N(4) -159.6(3) ? . . . .
C(15) N(5) C(14) C(13) 22.4(5) ? . . . .
Fe(1) N(6) C(21) C(20) 23.0(3) ? . . . .
Fe(1) N(6) C(21) C(22) -156.9(2) ? . . . .
Fe(1) N(6) C(25) N(7) -30.4(4) ? . . . .
Fe(1) N(6) C(25) C(24) 150.3(2) ? . . . .
C(21) N(6) C(25) N(7) 174.6(2) ? . . . .
C(21) N(6) C(25) C(24) -4.7(4) ? . . . .
C(25) N(6) C(21) C(20) -177.1(2) ? . . . .
C(25) N(6) C(21) C(22) 3.1(4) ? . . . .
C(25) N(7) C(26) O(7) -4.5(7) ? . . . .
C(25) N(7) C(26) C(27) 177.3(4) ? . . . .
C(26) N(7) C(25) N(6) -137.2(4) ? . . . .
C(26) N(7) C(25) C(24) 42.1(5) ? . . . .
Fe(2) N(8) C(33) C(32) -22.8(2) ? . . . .
Fe(2) N(8) C(33) C(34) 159.9(2) ? . . . .
Fe(2) N(8) C(37) N(9) 21.4(3) ? . . . .
Fe(2) N(8) C(37) C(36) -154.3(2) ? . . . .
C(33) N(8) C(37) N(9) 176.5(2) ? . . . .
C(33) N(8) C(37) C(36) 0.8(4) ? . . . .
C(37) N(8) C(33) C(32) 177.5(2) ? . . . .
C(37) N(8) C(33) C(34) 0.2(4) ? . . . .
C(37) N(9) C(38) O(8) -14.5(4) ? . . . .
C(37) N(9) C(38) C(39) 160.3(2) ? . . . .
C(38) N(9) C(37) N(8) 156.4(2) ? . . . .
C(38) N(9) C(37) C(36) -27.8(4) ? . . . .
Fe(2) N(10) C(44) C(43) 7.1(4) ? . . . .
Fe(2) N(10) C(44) C(45) -172.1(3) ? . . . .
Fe(2) N(10) C(48) N(11) -12.2(5) ? . . . .
Fe(2) N(10) C(48) C(47) 166.7(3) ? . . . .
C(44) N(10) C(48) N(11) 177.1(3) ? . . . .
C(44) N(10) C(48) C(47) -4.0(5) ? . . . .
C(48) N(10) C(44) C(43) 179.8(3) ? . . . .
C(48) N(10) C(44) C(45) 0.5(5) ? . . . .
C(48) N(11) C(49) O(9) 5.1(6) ? . . . .
C(48) N(11) C(49) C(50) -172.6(3) ? . . . .
C(49) N(11) C(48) N(10) -142.1(3) ? . . . .
C(49) N(11) C(48) C(47) 39.0(5) ? . . . .
N(1) C(1) C(2) C(3) 177.6(3) ? . . . .
N(1) C(1) C(6) C(5) -177.5(3) ? . . . .
C(2) C(1) C(6) C(5) 1.9(5) ? . . . .
C(6) C(1) C(2) C(3) -1.9(5) ? . . . .
C(1) C(2) C(3) C(4) -0.4(4) ? . . . .
C(1) C(2) C(3) C(7) -180.0(2) ? . . . .
C(2) C(3) C(4) O(1) -175.3(2) ? . . . .
C(2) C(3) C(4) C(5) 2.8(4) ? . . . .
C(2) C(3) C(7) N(2) 114.5(3) ? . . . .
C(4) C(3) C(7) N(2) -65.1(3) ? . . . .
C(7) C(3) C(4) O(1) 4.3(4) ? . . . .
C(7) C(3) C(4) C(5) -177.6(2) ? . . . .
O(1) C(4) C(5) C(6) 175.3(2) ? . . . .
O(1) C(4) C(5) C(8) -0.5(4) ? . . . .
C(3) C(4) C(5) C(6) -2.7(4) ? . . . .
C(3) C(4) C(5) C(8) -178.5(2) ? . . . .
C(4) C(5) C(6) C(1) 0.4(4) ? . . . .
C(4) C(5) C(8) N(3) -58.1(4) ? . . . .
C(6) C(5) C(8) N(3) 126.2(3) ? . . . .
C(8) C(5) C(6) C(1) 176.0(3) ? . . . .
N(2) C(9) C(10) N(4) 29.3(4) ? . . . .
N(2) C(9) C(10) C(11) -153.4(3) ? . . . .
N(4) C(10) C(11) C(12) 2.6(6) ? . . . .
C(9) C(10) C(11) C(12) -174.6(3) ? . . . .
C(10) C(11) C(12) C(13) -3.2(6) ? . . . .
C(11) C(12) C(13) C(14) -0.2(5) ? . . . .
C(12) C(13) C(14) N(4) 4.6(6) ? . . . .
C(12) C(13) C(14) N(5) -177.6(3) ? . . . .
O(6) C(15) C(16) C(17) 158.8(4) ? . . . .
O(6) C(15) C(16) C(18) 39.0(5) ? . . . .
O(6) C(15) C(16) C(19) -77.2(5) ? . . . .
N(5) C(15) C(16) C(17) -20.2(5) ? . . . .
N(5) C(15) C(16) C(18) -140.0(3) ? . . . .
N(5) C(15) C(16) C(19) 103.8(4) ? . . . .
N(2) C(20) C(21) N(6) 13.9(3) ? . . . .
N(2) C(20) C(21) C(22) -166.2(2) ? . . . .
N(6) C(21) C(22) C(23) 0.9(4) ? . . . .
C(20) C(21) C(22) C(23) -179.0(2) ? . . . .
C(21) C(22) C(23) C(24) -3.4(5) ? . . . .
C(22) C(23) C(24) C(25) 2.0(5) ? . . . .
C(23) C(24) C(25) N(6) 2.2(5) ? . . . .
C(23) C(24) C(25) N(7) -177.1(3) ? . . . .
O(7) C(26) C(27) C(28) -83.6(6) ? . . . .
O(7) C(26) C(27) C(29) 33.4(7) ? . . . .
O(7) C(26) C(27) C(30) 141.7(15) ? . . . .
O(7) C(26) C(27) C(31) 167.2(13) ? . . . .
N(7) C(26) C(27) C(28) 94.6(5) ? . . . .
N(7) C(26) C(27) C(29) -148.4(5) ? . . . .
N(7) C(26) C(27) C(30) -40.1(16) ? . . . .
N(7) C(26) C(27) C(31) -14.6(15) ? . . . .
C(26) C(27) C(30) C(31) 122(2) ? . . . .
C(26) C(27) C(31) C(30) -68(2) ? . . . .
C(28) C(27) C(30) C(31) -0(2) ? . . . .
C(28) C(27) C(31) C(30) 179.7(18) ? . . . .
C(29) C(27) C(30) C(31) -126(2) ? . . . .
C(29) C(27) C(31) C(30) 62(2) ? . . . .
N(3) C(32) C(33) N(8) 43.2(3) ? . . . .
N(3) C(32) C(33) C(34) -139.5(3) ? . . . .
N(8) C(33) C(34) C(35) -0.7(4) ? . . . .
C(32) C(33) C(34) C(35) -177.9(2) ? . . . .
C(33) C(34) C(35) C(36) 0.1(3) ? . . . .
C(34) C(35) C(36) C(37) 0.8(5) ? . . . .
C(35) C(36) C(37) N(8) -1.3(4) ? . . . .
C(35) C(36) C(37) N(9) -176.8(2) ? . . . .
O(8) C(38) C(39) C(40) -162.9(3) ? . . . .
O(8) C(38) C(39) C(41) -38.7(4) ? . . . .
O(8) C(38) C(39) C(42) 78.1(3) ? . . . .
N(9) C(38) C(39) C(40) 22.3(4) ? . . . .
N(9) C(38) C(39) C(41) 146.4(3) ? . . . .
N(9) C(38) C(39) C(42) -96.8(3) ? . . . .
N(3) C(43) C(44) N(10) 26.8(4) ? . . . .
N(3) C(43) C(44) C(45) -154.0(3) ? . . . .
N(10) C(44) C(45) C(46) 3.0(6) ? . . . .
C(43) C(44) C(45) C(46) -176.2(4) ? . . . .
C(44) C(45) C(46) C(47) -3.1(6) ? . . . .
C(45) C(46) C(47) C(48) -0.1(5) ? . . . .
C(46) C(47) C(48) N(10) 3.9(6) ? . . . .
C(46) C(47) C(48) N(11) -177.3(4) ? . . . .
O(9) C(49) C(50) C(51) 154.3(4) ? . . . .
O(9) C(49) C(50) C(52) -91.3(4) ? . . . .
O(9) C(49) C(50) C(53) 18.8(6) ? . . . .
N(11) C(49) C(50) C(51) -28.0(6) ? . . . .
N(11) C(49) C(50) C(52) 86.4(4) ? . . . .
N(11) C(49) C(50) C(53) -163.5(4) ? . . . .
O(2) C(54) C(55) C(56) -27.1(4) ? . . . .
O(2) C(54) C(55) C(60) 150.2(3) ? . . . .
O(3) C(54) C(55) C(56) 152.7(2) ? . . . .
O(3) C(54) C(55) C(60) -30.0(4) ? . . . .
C(54) C(55) C(56) C(57) 179.3(3) ? . . . .
C(54) C(55) C(60) C(59) -177.4(3) ? . . . .
C(56) C(55) C(60) C(59) -0.1(4) ? . . . .
C(60) C(55) C(56) C(57) 2.0(5) ? . . . .
C(55) C(56) C(57) C(58) -2.2(6) ? . . . .
C(56) C(57) C(58) C(59) 0.5(6) ? . . . .
C(57) C(58) C(59) C(60) 1.4(7) ? . . . .
C(58) C(59) C(60) C(55) -1.6(6) ? . . . .
O(4) C(61) C(62) C(63) -14.8(4) ? . . . .
O(4) C(61) C(62) C(67) 167.6(2) ? . . . .
O(5) C(61) C(62) C(63) 165.6(3) ? . . . .
O(5) C(61) C(62) C(67) -11.9(4) ? . . . .
C(61) C(62) C(63) C(64) -178.4(3) ? . . . .
C(61) C(62) C(67) C(66) 178.0(3) ? . . . .
C(63) C(62) C(67) C(66) 0.4(5) ? . . . .
C(67) C(62) C(63) C(64) -0.9(6) ? . . . .
C(62) C(63) C(64) C(65) 0.8(7) ? . . . .
C(63) C(64) C(65) C(66) -0.2(6) ? . . . .
C(64) C(65) C(66) C(67) -0.3(7) ? . . . .
C(65) C(66) C(67) C(62) 0.1(5) ? . . . .
